data_7001720
loop_
_publ_author_name
'Botar, Bogdan'
'Ellern, Arkady'
'K\"ogerler, Paul'

_publ_section_title
;
 Acetate-controlled demetalation in multiiron polyoxometalates: A
 triiron cluster trapped between \b- and \g-Keggin isomers
;
_journal_issue 29
_journal_name_full 'Dalton Transactions'
_journal_page_first 5606
_journal_paper_doi 10.1039/b905211a
_journal_year 2009
_chemical_formula_moiety 'C2 H7 Fe3 K10 O78 Si2 W20, 2(C2 H8 N), 20(H2 O)'
_chemical_formula_sum 'C6 H63 Fe3 K10 N2 O98 Si2 W20'
_chemical_formula_weight 6023.31
_chemical_name_systematic
;
?
;
_space_group_IT_number 2
_symmetry_cell_setting triclinic
_symmetry_space_group_name_Hall '-P 1'
_symmetry_space_group_name_H-M 'P -1'
_atom_sites_solution_hydrogens geom
_atom_sites_solution_primary direct
_atom_sites_solution_secondary difmap
_audit_creation_method SHELXL-97
_cell_angle_alpha 64.108(2)
_cell_angle_beta 81.971(2)
_cell_angle_gamma 75.752(2)
_cell_formula_units_Z 2
_cell_length_a 12.3342(15)
_cell_length_b 20.054(3)
_cell_length_c 22.919(3)
_cell_measurement_reflns_used 6314
_cell_measurement_temperature 173(2)
_cell_measurement_theta_max 23.25
_cell_measurement_theta_min 2.28
_cell_volume 4939.7(12)
_computing_cell_refinement 'Bruker SMART'
_computing_data_collection 'Bruker SMART'
_computing_data_reduction 'Bruker SAINT'
_computing_molecular_graphics 'Bruker SHELXTL'
_computing_publication_material 'Bruker SHELXTL'
_computing_structure_refinement 'SHELXL-97 (Sheldrick, 1997)'
_computing_structure_solution 'SHELXS-97 (Sheldrick, 1990)'
_diffrn_ambient_temperature 173(2)
_diffrn_measured_fraction_theta_full 0.990
_diffrn_measured_fraction_theta_max 0.990
_diffrn_measurement_device_type 'CCD area detector'
_diffrn_measurement_method 'phi and omega scans'
_diffrn_radiation_monochromator graphite
_diffrn_radiation_source 'fine-focus sealed tube'
_diffrn_radiation_type MoK\a
_diffrn_radiation_wavelength 0.71073
_diffrn_reflns_av_R_equivalents 0.0526
_diffrn_reflns_av_sigmaI/netI 0.0583
_diffrn_reflns_limit_h_max 13
_diffrn_reflns_limit_h_min -13
_diffrn_reflns_limit_k_max 22
_diffrn_reflns_limit_k_min -22
_diffrn_reflns_limit_l_max 25
_diffrn_reflns_limit_l_min -25
_diffrn_reflns_number 40780
_diffrn_reflns_theta_full 23.33
_diffrn_reflns_theta_max 23.33
_diffrn_reflns_theta_min 1.16
_exptl_absorpt_coefficient_mu 24.169
_exptl_absorpt_correction_T_max 0.3779
_exptl_absorpt_correction_T_min 0.0498
_exptl_absorpt_correction_type multi-scan
_exptl_absorpt_process_details 'BRUKER SADABS'
_exptl_crystal_colour gold-yellow
_exptl_crystal_density_diffrn 4.05
_exptl_crystal_density_method 'not measured'
_exptl_crystal_description rod
_exptl_crystal_F_000 5346
_exptl_crystal_size_max 0.31
_exptl_crystal_size_mid 0.08
_exptl_crystal_size_min 0.05
_refine_diff_density_max 5.952
_refine_diff_density_min -2.918
_refine_diff_density_rms 0.571
_refine_ls_extinction_method none
_refine_ls_goodness_of_fit_ref 1.070
_refine_ls_hydrogen_treatment constr
_refine_ls_matrix_type full
_refine_ls_number_parameters 1317
_refine_ls_number_reflns 14171
_refine_ls_number_restraints 187
_refine_ls_restrained_S_all 1.064
_refine_ls_R_factor_all 0.0755
_refine_ls_R_factor_gt 0.0657
_refine_ls_shift/su_max 0.003
_refine_ls_shift/su_mean 0.000
_refine_ls_structure_factor_coef Fsqd
_refine_ls_weighting_details 'calc w=1/[\s^2^(Fo^2^)+(0.0991P)^2^+384.2278P] where P=(Fo^2^+2Fc^2^)/3'
_refine_ls_weighting_scheme calc
_refine_ls_wR_factor_gt 0.1769
_refine_ls_wR_factor_ref 0.1845
_reflns_number_gt 12080
_reflns_number_total 14171
_reflns_threshold_expression >2sigma(I)
_cod_data_source_file b905211a.txt
_cod_data_source_block bb0218s
_cod_depositor_comments
;
The following automatic conversions were performed:
'_symmetry_cell_setting' value 'Triclinic' changed to 'triclinic'
according to '/home/saulius/struct/CIF-dictionaries/cif_core.dic'
dictionary named 'cif_core.dic' version 2.4.1 from 2010-06-29.

Automatic conversion script
Id: cif_fix_enum 1527 2010-12-29 10:47:43Z saulius 
;
_cod_original_cell_volume 4939.7(11)
_cod_original_sg_symbol_H-M P-1
_cod_database_code 7001720

loop_
_symmetry_equiv_pos_as_xyz
'x, y, z'
'-x, -y, -z'

loop_
_atom_site_label
_atom_site_type_symbol
_atom_site_fract_x
_atom_site_fract_y
_atom_site_fract_z
_atom_site_U_iso_or_equiv
_atom_site_adp_type
_atom_site_occupancy
_atom_site_symmetry_multiplicity
_atom_site_calc_flag
_atom_site_refinement_flags
_atom_site_disorder_assembly
_atom_site_disorder_group
Fe1 Fe 0.7874(3) 0.4536(2) 0.24427(17) 0.0195(8) Uani 1 1 d . . .
Fe2 Fe 0.6316(3) 0.6317(2) 0.15640(18) 0.0246(9) Uani 1 1 d . . .
Fe3 Fe 0.9888(3) 0.5020(2) 0.31921(17) 0.0200(8) Uani 1 1 d . . .
W1 W 0.80598(10) 0.87030(7) 0.17316(6) 0.0337(3) Uani 1 1 d . . .
W2 W 0.86981(9) 0.74725(6) 0.32563(5) 0.0235(3) Uani 1 1 d . . .
W3 W 0.50223(10) 0.89091(6) 0.22519(6) 0.0307(3) Uani 1 1 d . . .
W4 W 0.57231(9) 0.76583(6) 0.37695(5) 0.0235(3) Uani 1 1 d . . .
W5 W 0.74945(8) 0.57308(6) 0.40261(5) 0.0187(2) Uani 1 1 d . . .
W6 W 0.39249(9) 0.73724(6) 0.29868(6) 0.0281(3) Uani 1 1 d . . .
W7 W 0.47268(11) 0.79522(7) 0.12506(6) 0.0336(3) Uani 1 1 d . . .
W8 W 0.57546(8) 0.54347(6) 0.32270(5) 0.0187(2) Uani 1 1 d . . .
W9 W 0.74479(11) 0.77592(7) 0.07974(6) 0.0364(3) Uani 1 1 d . . .
W10 W 0.96267(9) 0.69697(7) 0.20175(5) 0.0255(3) Uani 1 1 d . . .
W11 W 1.25894(8) 0.41703(6) 0.27242(5) 0.0197(3) Uani 1 1 d . . .
W12 W 1.16214(8) 0.31989(6) 0.41694(5) 0.0192(2) Uani 1 1 d . . .
W13 W 1.40164(9) 0.24186(6) 0.24948(5) 0.0224(3) Uani 1 1 d . . .
W14 W 1.28549(9) 0.13137(6) 0.41301(5) 0.0220(3) Uani 1 1 d . . .
W15 W 1.01522(9) 0.16643(6) 0.45230(5) 0.0218(3) Uani 1 1 d . . .
W16 W 1.23973(9) 0.37439(6) 0.13384(5) 0.0222(3) Uani 1 1 d . . .
W17 W 0.95096(9) 0.34387(6) 0.16167(5) 0.0207(3) Uani 1 1 d . . .
W18 W 1.21492(9) 0.19769(6) 0.18298(5) 0.0221(3) Uani 1 1 d . . .
W19 W 0.84942(8) 0.25007(6) 0.30611(5) 0.0195(2) Uani 1 1 d . . .
W20 W 1.09658(9) 0.09057(6) 0.34697(5) 0.0223(3) Uani 1 1 d . . .
Si1 Si 0.6739(6) 0.7112(4) 0.2503(3) 0.0164(15) Uani 1 1 d . . .
Si2 Si 1.1203(5) 0.2763(4) 0.2925(3) 0.0153(14) Uani 1 1 d . . .
C1 C 0.604(3) 0.4962(17) 0.1492(14) 0.037(3) Uani 1 1 d U . .
C2 C 0.545(3) 0.4574(19) 0.1240(15) 0.045(5) Uani 1 1 d U . .
H2A H 0.5659 0.4712 0.0780 0.068 Uiso 1 1 d R . .
H2B H 0.4642 0.4747 0.1289 0.068 Uiso 1 1 d R . .
H2C H 0.5652 0.4023 0.1482 0.068 Uiso 1 1 d R . .
O1 O 0.8340(18) 0.9579(12) 0.1298(10) 0.041(5) Uani 1 1 d . . .
O2 O 0.9426(15) 0.8090(10) 0.1628(9) 0.026(4) Uani 1 1 d . . .
O3 O 0.8624(16) 0.8459(11) 0.2575(9) 0.032(5) Uani 1 1 d . . .
O4 O 0.7375(18) 0.8561(12) 0.1136(11) 0.043(5) Uani 1 1 d U . .
O5 O 0.6573(16) 0.8940(10) 0.2076(11) 0.036(5) Uani 1 1 d . . .
O6 O 1.0971(15) 0.6791(11) 0.1727(10) 0.035(5) Uani 1 1 d . . .
O7 O 0.8746(16) 0.7171(10) 0.1320(9) 0.030(5) Uani 1 1 d . . .
O8 O 0.9899(16) 0.7070(10) 0.2782(8) 0.026(4) Uani 1 1 d . . .
O9 O 0.9347(14) 0.6016(11) 0.2482(8) 0.024(4) Uani 1 1 d . . .
O10 O 0.9498(15) 0.7516(11) 0.3795(9) 0.030(5) Uani 1 1 d . . .
O11 O 0.7238(16) 0.7823(11) 0.3529(10) 0.033(5) Uani 1 1 d U . .
O12 O 0.7868(13) 0.7431(9) 0.2411(8) 0.016(4) Uani 1 1 d . . .
O13 O 0.7174(17) 0.6910(12) 0.0782(9) 0.034(5) Uani 1 1 d . . .
O14 O 0.5911(19) 0.8272(11) 0.0624(8) 0.037(5) Uani 1 1 d . . .
O15 O 0.444(2) 0.9854(13) 0.1963(10) 0.046(6) Uani 1 1 d . . .
O16 O 0.5257(15) 0.8701(10) 0.3146(10) 0.031(5) Uani 1 1 d . . .
O17 O 0.5033(17) 0.8686(11) 0.1527(9) 0.032(5) Uani 1 1 d . . .
O18 O 0.3732(16) 0.8491(11) 0.2572(9) 0.031(5) Uani 1 1 d . . .
O19 O 0.3608(17) 0.8496(11) 0.0786(10) 0.037(5) Uani 1 1 d . . .
O20 O 0.4078(15) 0.7489(10) 0.2107(10) 0.030(5) Uani 1 1 d . . .
O21 O 0.4945(17) 0.7074(11) 0.1136(10) 0.034(5) Uani 1 1 d . . .
O22 O 0.6458(15) 0.7213(10) 0.1790(8) 0.024(4) Uani 1 1 d . . .
O23 O 0.5708(16) 0.7615(10) 0.2756(9) 0.029(4) Uani 1 1 d . . .
O24 O 0.7755(14) 0.5635(10) 0.1925(8) 0.020(4) Uani 1 1 d . . .
O25 O 0.6056(18) 0.5633(11) 0.1181(9) 0.037(4) Uani 1 1 d U . .
O26 O 0.5447(14) 0.5917(10) 0.2368(8) 0.022(4) Uani 1 1 d . . .
O27 O 0.2533(18) 0.7318(12) 0.3174(12) 0.048(6) Uani 1 1 d . . .
O28 O 0.4592(15) 0.6395(12) 0.3298(8) 0.029(5) Uani 1 1 d . . .
O29 O 0.4260(16) 0.7505(11) 0.3719(9) 0.028(4) Uani 1 1 d . . .
O30 O 0.6880(13) 0.6220(9) 0.3007(7) 0.016(4) Uani 1 1 d . . .
O31 O 0.8061(19) 0.8184(13) 0.0035(11) 0.050(6) Uani 1 1 d U . .
O32 O 0.6319(13) 0.6630(9) 0.4069(8) 0.018(4) Uani 1 1 d U . .
O33 O 0.5509(16) 0.7773(11) 0.4474(9) 0.032(5) Uani 1 1 d . . .
O34 O 0.8433(14) 0.6469(10) 0.3725(8) 0.020(4) Uani 1 1 d . . .
O35 O 1.0579(14) 0.5530(10) 0.3622(8) 0.023(4) Uani 1 1 d U . .
O36 O 0.8556(14) 0.5094(10) 0.3784(8) 0.019(4) Uani 1 1 d . . .
O37 O 0.7674(17) 0.5369(11) 0.4851(9) 0.031(5) Uani 1 1 d . . .
O38 O 0.6254(14) 0.5300(11) 0.4052(9) 0.025(4) Uani 1 1 d . . .
O39 O 0.6904(13) 0.4718(9) 0.3160(8) 0.018(4) Uani 1 1 d . . .
O40 O 0.9259(14) 0.4449(10) 0.2843(8) 0.023(4) Uani 1 1 d U . .
O41 O 0.7831(17) 0.3433(11) 0.2974(9) 0.036(5) Uani 1 1 d . . .
O42 O 0.8688(13) 0.4257(9) 0.1741(8) 0.018(4) Uani 1 1 d U . .
O43 O 0.6424(17) 0.4560(11) 0.2051(9) 0.033(3) Uani 1 1 d U . .
O44 O 1.3650(16) 0.4672(11) 0.2497(9) 0.030(5) Uani 1 1 d . . .
O45 O 1.3678(14) 0.3147(10) 0.2803(8) 0.021(4) Uani 1 1 d U . .
O46 O 1.2770(13) 0.3726(10) 0.3667(8) 0.018(4) Uani 1 1 d . . .
O47 O 1.2295(14) 0.4230(10) 0.1893(8) 0.021(4) Uani 1 1 d . . .
O48 O 1.1377(14) 0.4872(9) 0.2745(8) 0.018(4) Uani 1 1 d . . .
O49 O 1.2681(16) 0.4432(11) 0.0590(8) 0.030(4) Uani 1 1 d . . .
O50 O 1.3890(15) 0.3212(11) 0.1643(8) 0.026(4) Uani 1 1 d . . .
O51 O 1.1995(14) 0.3093(10) 0.4913(8) 0.021(4) Uani 1 1 d U . .
O52 O 1.0535(13) 0.4038(10) 0.3963(8) 0.020(4) Uani 1 1 d . . .
O53 O 1.2703(15) 0.2239(10) 0.4174(8) 0.021(4) Uani 1 1 d . . .
O54 O 1.1435(13) 0.3362(9) 0.3155(7) 0.015(4) Uani 1 1 d . . .
O55 O 1.5453(16) 0.2137(11) 0.2519(9) 0.034(5) Uani 1 1 d . . .
O56 O 1.3654(13) 0.1651(9) 0.3333(8) 0.016(4) Uani 1 1 d . . .
O57 O 1.3664(15) 0.1801(11) 0.2104(9) 0.030(5) Uani 1 1 d . . .
O58 O 1.2149(13) 0.2706(9) 0.2359(9) 0.022(4) Uani 1 1 d . . .
O59 O 1.2480(14) 0.2915(11) 0.1118(8) 0.026(4) Uani 1 1 d . . .
O60 O 1.0824(15) 0.3883(10) 0.1353(8) 0.022(4) Uani 1 1 d . . .
O61 O 1.0678(15) 0.2462(11) 0.1716(8) 0.029(4) Uani 1 1 d . . .
O62 O 0.8525(14) 0.2765(10) 0.2151(8) 0.023(4) Uani 1 1 d . . .
O63 O 0.9101(15) 0.3614(11) 0.0865(8) 0.027(4) Uani 1 1 d . . .
O64 O 1.2354(15) 0.1426(11) 0.1399(8) 0.027(4) Uani 1 1 d . . .
O65 O 0.9957(13) 0.3044(9) 0.2632(7) 0.016(4) Uani 1 1 d . . .
O66 O 1.1803(14) 0.1239(12) 0.2670(8) 0.028(4) Uani 1 1 d . . .
O67 O 0.9667(14) 0.1570(10) 0.3103(8) 0.022(4) Uani 1 1 d . . .
O68 O 1.0793(15) 0.0062(11) 0.3515(9) 0.030(5) Uani 1 1 d . . .
O69 O 1.1285(13) 0.1954(10) 0.3536(8) 0.017(4) Uani 1 1 d . . .
O70 O 1.0246(15) 0.0830(10) 0.4297(9) 0.028(4) Uani 1 1 d U . .
O71 O 0.9392(16) 0.1412(10) 0.5244(9) 0.034(5) Uani 1 1 d . . .
O72 O 1.1645(15) 0.1161(10) 0.4802(8) 0.023(4) Uani 1 1 d . . .
O73 O 1.3948(16) 0.0737(11) 0.4622(9) 0.031(5) Uani 1 1 d . . .
O74 O 1.0533(15) 0.2562(10) 0.4431(8) 0.025(4) Uani 1 1 d . . .
O75 O 1.2376(14) 0.0593(10) 0.3943(8) 0.023(4) Uani 1 1 d . . .
O76 O 0.4720(15) 0.4917(10) 0.3570(9) 0.027(4) Uani 1 1 d . . .
O77 O 0.9039(14) 0.2216(10) 0.3915(9) 0.022(4) Uani 1 1 d . . .
O78 O 0.7381(16) 0.2047(12) 0.3286(8) 0.031(5) Uani 1 1 d . . .
K1 K 0.8337(5) 0.3604(3) 0.4127(3) 0.0243(13) Uani 1 1 d . . .
K2 K 0.5556(5) 0.3560(4) 0.3182(4) 0.0390(16) Uani 1 1 d . . .
K3 K 0.6119(5) 0.6204(4) 0.5401(3) 0.0319(15) Uani 1 1 d . . .
K4 K 0.6034(7) 0.1093(5) 0.3924(5) 0.067(3) Uani 1 1 d . . .
K5 K 0.3251(6) 0.6239(4) 0.1952(4) 0.050(2) Uani 1 1 d . . .
K6 K 0.4071(9) 1.0925(6) 0.0730(4) 0.089(4) Uani 1 1 d . . .
K7 K 1.0093(9) 0.4355(7) 0.5043(5) 0.023(3) Uani 0.50 1 d P . .
K8 K 0.4170(7) 0.0217(5) 0.3072(4) 0.054(2) Uani 1 1 d . . .
K9 K 1.7346(14) 0.1951(15) 0.1837(13) 0.094(9) Uani 0.50 1 d P . .
K10 K 0.1387(17) 0.7961(12) 0.3894(9) 0.068(5) Uani 0.50 1 d P . .
K11 K 0.3606(18) 0.7803(15) -0.0155(12) 0.091(7) Uani 0.50 1 d P . .
K12 K 0.5749(19) 0.6889(18) -0.0104(10) 0.096(8) Uani 0.50 1 d P . .
O1W O 0.2563(16) 0.5839(14) 0.3259(12) 0.046(6) Uani 1 1 d . . .
O2W O 0.427(2) 0.5940(13) 0.4836(12) 0.058(7) Uani 1 1 d . . .
O3W O 1.966(4) 0.123(2) 0.191(2) 0.040(10) Uani 0.50 1 d PU . .
O4W O -0.0363(18) 0.9070(12) 0.3446(12) 0.045(6) Uani 1 1 d . . .
O5W O 0.4900(18) 0.2376(13) 0.4159(10) 0.043(6) Uani 1 1 d . . .
O6W O 0.760(2) 0.8722(14) 0.4149(12) 0.053(6) Uani 1 1 d U . .
O7W O 0.187(2) 0.9876(12) 0.2216(12) 0.066(8) Uani 1 1 d . . .
O8W O 0.226(2) 0.9142(15) -0.0226(13) 0.059(7) Uani 1 1 d U . .
O9W O 0.554(2) -0.0232(16) 0.4043(12) 0.062(7) Uani 1 1 d . . .
O10W O 0.587(2) 0.9935(14) 0.0410(13) 0.072(9) Uani 1 1 d . . .
O11W O 0.8164(19) 0.0424(15) 0.4410(13) 0.067(8) Uani 1 1 d . . .
O12W O 0.724(3) -0.022(2) 0.2161(17) 0.025(6) Uani 0.50 1 d PU . .
O13W O 0.652(3) 0.0075(19) 0.2600(16) 0.019(6) Uani 0.50 1 d PU . .
O14W O 0.292(2) -0.0958(15) 0.3643(15) 0.075(9) Uani 1 1 d . . .
O15W O 0.805(3) 0.054(2) 0.3070(18) 0.027(6) Uani 0.50 1 d PU . .
O16W O 0.585(3) 0.751(2) -0.0338(19) 0.025(9) Uani 0.50 1 d PU . .
O17W O 0.642(3) 0.3059(18) 0.4587(17) 0.083(10) Uani 1 1 d . . .
O18W O -0.020(3) 0.977(2) 0.2020(17) 0.027(7) Uani 0.50 1 d PU . .
O19W O 0.087(3) 0.836(2) 0.3170(18) 0.030(9) Uani 0.50 1 d PU . .
O20W O 0.135(4) 0.851(3) 0.179(3) 0.065(11) Uani 0.50 1 d PU . .
O21W O 0.890(3) 0.027(2) 0.3354(18) 0.029(7) Uani 0.50 1 d PU . .
O22W O 0.026(3) 0.953(2) 0.1649(18) 0.032(7) Uani 0.50 1 d PU . .
O23W O 0.167(3) 0.652(2) 0.4627(17) 0.025(8) Uani 0.50 1 d PU . .
O24W O 0.177(4) 0.781(3) 0.197(3) 0.061(11) Uani 0.50 1 d PU . .
O25W O 0.718(2) 0.409(2) 0.0114(15) 0.088(10) Uani 1 1 d . . .
O26W O 0.673(3) 0.134(3) 0.5087(15) 0.16(2) Uani 1 1 d . . .
N1 N 0.935(3) 0.576(3) 0.0855(19) 0.090(9) Uani 1 1 d U . .
H1A H 0.8901 0.6168 0.0916 0.108 Uiso 0.50 1 calc PR . .
H1B H 0.9216 0.5338 0.1210 0.108 Uiso 0.50 1 calc PR . .
C10 C 0.891(4) 0.575(3) 0.034(2) 0.086(9) Uani 1 1 d U . .
H10A H 0.8384 0.6228 0.0123 0.129 Uiso 1 1 calc R . .
H10B H 0.8506 0.5330 0.0509 0.129 Uiso 1 1 calc R . .
H10C H 0.9509 0.5671 0.0038 0.129 Uiso 1 1 calc R . .
C11 C 1.035(4) 0.580(3) 0.092(2) 0.089(9) Uani 1 1 d U . .
H11A H 1.0888 0.5501 0.0722 0.134 Uiso 1 1 calc R . .
H11B H 1.0494 0.5593 0.1383 0.134 Uiso 1 1 calc R . .
H11C H 1.0431 0.6328 0.0707 0.134 Uiso 1 1 calc R . .

loop_
_atom_site_aniso_label
_atom_site_aniso_U_11
_atom_site_aniso_U_22
_atom_site_aniso_U_33
_atom_site_aniso_U_23
_atom_site_aniso_U_13
_atom_site_aniso_U_12
Fe1 0.0194(19) 0.026(2) 0.0131(18) -0.0059(16) -0.0014(15) -0.0085(16)
Fe2 0.031(2) 0.026(2) 0.0141(19) -0.0022(17) -0.0055(16) -0.0113(17)
Fe3 0.0200(19) 0.026(2) 0.0140(19) -0.0048(16) -0.0027(15) -0.0111(16)
W1 0.0381(7) 0.0246(7) 0.0306(7) 0.0036(5) -0.0122(5) -0.0158(5)
W2 0.0269(6) 0.0229(6) 0.0214(6) -0.0053(5) -0.0058(5) -0.0115(5)
W3 0.0367(7) 0.0195(6) 0.0322(7) -0.0025(5) -0.0168(5) -0.0069(5)
W4 0.0261(6) 0.0212(6) 0.0224(6) -0.0063(5) -0.0057(5) -0.0062(5)
W5 0.0206(5) 0.0197(6) 0.0153(5) -0.0038(5) -0.0043(4) -0.0077(4)
W6 0.0238(6) 0.0232(6) 0.0370(7) -0.0095(5) -0.0102(5) -0.0053(5)
W7 0.0415(7) 0.0250(7) 0.0298(7) -0.0010(5) -0.0215(6) -0.0076(5)
W8 0.0194(5) 0.0219(6) 0.0153(5) -0.0056(5) -0.0021(4) -0.0084(4)
W9 0.0491(8) 0.0385(8) 0.0153(6) 0.0043(5) -0.0109(5) -0.0226(6)
W10 0.0291(6) 0.0285(7) 0.0167(6) -0.0028(5) -0.0013(5) -0.0148(5)
W11 0.0201(5) 0.0259(6) 0.0147(5) -0.0073(5) 0.0003(4) -0.0104(4)
W12 0.0203(5) 0.0244(6) 0.0127(5) -0.0058(5) -0.0029(4) -0.0070(4)
W13 0.0192(6) 0.0289(6) 0.0206(6) -0.0106(5) -0.0007(4) -0.0073(5)
W14 0.0231(6) 0.0227(6) 0.0181(6) -0.0048(5) -0.0052(4) -0.0060(5)
W15 0.0242(6) 0.0256(6) 0.0132(5) -0.0037(5) -0.0008(4) -0.0096(5)
W16 0.0242(6) 0.0293(6) 0.0137(5) -0.0081(5) 0.0019(4) -0.0101(5)
W17 0.0221(6) 0.0276(6) 0.0129(5) -0.0078(5) -0.0021(4) -0.0065(5)
W18 0.0217(6) 0.0277(6) 0.0189(6) -0.0111(5) -0.0007(4) -0.0062(5)
W19 0.0199(5) 0.0235(6) 0.0163(5) -0.0069(5) -0.0012(4) -0.0088(4)
W20 0.0247(6) 0.0222(6) 0.0197(6) -0.0063(5) -0.0026(4) -0.0083(5)
Si1 0.026(4) 0.016(4) 0.008(3) -0.002(3) -0.006(3) -0.009(3)
Si2 0.015(3) 0.023(4) 0.011(3) -0.011(3) 0.001(3) -0.003(3)
C1 0.053(8) 0.034(7) 0.027(7) -0.008(6) -0.016(6) -0.017(7)
C2 0.069(12) 0.041(9) 0.032(10) -0.011(9) -0.026(9) -0.019(9)
O1 0.047(13) 0.043(13) 0.028(12) -0.007(10) -0.021(10) -0.009(10)
O2 0.028(10) 0.017(10) 0.031(11) -0.005(8) -0.003(8) -0.010(8)
O3 0.035(11) 0.027(11) 0.031(11) -0.003(9) 0.002(9) -0.019(9)
O4 0.043(6) 0.044(6) 0.042(6) -0.013(4) -0.005(3) -0.017(4)
O5 0.027(11) 0.013(10) 0.058(14) -0.001(10) -0.025(10) -0.001(8)
O6 0.024(10) 0.037(12) 0.036(12) -0.008(10) 0.010(9) -0.015(9)
O7 0.042(12) 0.018(10) 0.025(11) 0.002(8) -0.015(9) -0.012(9)
O8 0.044(12) 0.018(10) 0.012(9) 0.007(8) -0.016(8) -0.013(8)
O9 0.025(10) 0.038(12) 0.009(9) -0.007(8) 0.003(7) -0.015(8)
O10 0.027(10) 0.031(11) 0.035(11) -0.009(9) -0.014(9) -0.017(9)
O11 0.032(5) 0.033(5) 0.035(5) -0.012(3) -0.003(3) -0.010(3)
O12 0.019(9) 0.006(8) 0.017(9) 0.002(7) 0.000(7) -0.004(7)
O13 0.043(12) 0.047(13) 0.020(10) -0.014(10) -0.013(9) -0.015(10)
O14 0.067(15) 0.035(12) 0.009(9) 0.005(9) -0.013(9) -0.032(11)
O15 0.071(16) 0.047(14) 0.026(12) -0.004(10) -0.016(11) -0.034(12)
O16 0.023(10) 0.018(10) 0.045(13) -0.006(9) 0.000(9) -0.009(8)
O17 0.045(12) 0.031(11) 0.021(10) -0.001(9) -0.017(9) -0.018(9)
O18 0.031(11) 0.034(12) 0.030(11) -0.017(10) -0.006(9) -0.002(9)
O19 0.041(12) 0.036(12) 0.035(12) -0.011(10) -0.025(10) -0.002(10)
O20 0.027(10) 0.019(10) 0.040(12) -0.007(9) -0.007(9) -0.006(8)
O21 0.043(12) 0.026(11) 0.043(13) -0.015(10) -0.022(10) -0.012(9)
O22 0.030(10) 0.024(10) 0.019(10) -0.006(8) -0.004(8) -0.014(8)
O23 0.033(11) 0.027(11) 0.025(10) -0.004(9) -0.011(8) -0.012(9)
O24 0.018(9) 0.026(10) 0.016(9) -0.010(8) 0.000(7) -0.004(8)
O25 0.055(9) 0.033(7) 0.026(7) -0.008(6) -0.014(7) -0.016(7)
O26 0.022(9) 0.026(10) 0.023(10) -0.014(8) 0.010(8) -0.012(8)
O27 0.037(12) 0.033(13) 0.077(18) -0.029(13) -0.015(12) 0.005(10)
O28 0.029(10) 0.056(14) 0.016(10) -0.022(10) 0.008(8) -0.026(10)
O29 0.036(11) 0.030(11) 0.019(10) -0.001(9) -0.005(8) -0.021(9)
O30 0.019(9) 0.020(10) 0.004(8) 0.001(7) -0.001(7) -0.009(7)
O31 0.049(7) 0.053(7) 0.044(7) -0.015(5) -0.004(5) -0.014(5)
O32 0.019(5) 0.019(5) 0.016(4) -0.007(3) -0.001(3) -0.004(3)
O33 0.032(11) 0.034(12) 0.035(12) -0.013(10) -0.001(9) -0.018(9)
O34 0.022(9) 0.029(10) 0.016(9) -0.013(8) -0.003(7) -0.010(8)
O35 0.024(6) 0.023(6) 0.021(6) -0.006(4) -0.001(4) -0.009(4)
O36 0.026(10) 0.026(10) 0.008(8) -0.005(8) 0.004(7) -0.017(8)
O37 0.042(12) 0.033(12) 0.017(10) -0.003(9) -0.008(9) -0.015(9)
O38 0.022(10) 0.034(11) 0.024(10) -0.016(9) 0.001(8) -0.013(8)
O39 0.017(9) 0.018(9) 0.019(9) -0.005(8) 0.004(7) -0.010(7)
O40 0.022(5) 0.025(5) 0.022(5) -0.009(3) -0.002(3) -0.006(3)
O41 0.043(12) 0.031(12) 0.031(11) 0.001(9) -0.018(9) -0.021(10)
O42 0.018(4) 0.019(4) 0.017(4) -0.007(3) 0.000(3) -0.004(3)
O43 0.048(8) 0.033(7) 0.026(7) -0.009(6) -0.016(6) -0.018(7)
O44 0.035(11) 0.036(12) 0.021(10) -0.004(9) -0.009(8) -0.019(9)
O45 0.025(6) 0.023(6) 0.019(6) -0.013(4) -0.003(4) -0.004(4)
O46 0.019(9) 0.026(10) 0.012(9) -0.006(8) 0.001(7) -0.013(7)
O47 0.027(10) 0.030(11) 0.009(9) -0.007(8) 0.005(7) -0.019(8)
O48 0.023(9) 0.020(10) 0.017(9) -0.010(8) 0.000(7) -0.014(8)
O49 0.043(12) 0.030(11) 0.014(10) -0.009(9) -0.001(8) -0.002(9)
O50 0.030(10) 0.045(12) 0.006(9) -0.013(9) 0.003(7) -0.014(9)
O51 0.021(6) 0.026(6) 0.017(6) -0.008(4) -0.002(4) -0.005(4)
O52 0.013(9) 0.034(11) 0.015(9) -0.010(8) -0.006(7) -0.005(8)
O53 0.032(10) 0.027(10) 0.005(8) -0.006(8) -0.007(7) -0.007(8)
O54 0.020(9) 0.023(10) 0.007(8) -0.010(7) 0.001(7) -0.005(7)
O55 0.036(12) 0.039(13) 0.025(11) -0.007(10) 0.000(9) -0.019(10)
O56 0.020(9) 0.020(9) 0.012(9) -0.010(8) -0.001(7) -0.006(7)
O57 0.025(10) 0.042(12) 0.019(10) -0.008(9) -0.013(8) -0.004(9)
O58 0.009(8) 0.018(10) 0.030(10) 0.000(8) -0.006(7) -0.004(7)
O59 0.019(9) 0.044(12) 0.014(9) -0.015(9) 0.006(7) -0.002(8)
O60 0.033(10) 0.021(10) 0.014(9) -0.011(8) -0.004(8) 0.001(8)
O61 0.031(11) 0.037(12) 0.010(9) -0.004(9) -0.004(8) -0.003(9)
O62 0.016(9) 0.033(11) 0.019(10) -0.008(8) -0.003(7) -0.009(8)
O63 0.030(10) 0.033(11) 0.015(10) -0.010(9) -0.002(8) -0.004(8)
O64 0.026(10) 0.047(13) 0.017(10) -0.018(9) -0.002(8) -0.017(9)
O65 0.016(9) 0.025(10) 0.006(8) -0.005(7) -0.004(7) 0.000(7)
O66 0.019(9) 0.057(13) 0.014(9) -0.021(9) 0.000(7) -0.009(9)
O67 0.023(10) 0.029(11) 0.021(10) -0.014(9) 0.001(8) -0.009(8)
O68 0.020(10) 0.033(12) 0.032(11) -0.008(9) 0.010(8) -0.014(8)
O69 0.010(8) 0.029(10) 0.020(9) -0.018(8) 0.006(7) -0.005(7)
O70 0.030(6) 0.029(6) 0.028(6) -0.006(4) -0.010(4) -0.014(4)
O71 0.037(11) 0.022(11) 0.030(11) -0.004(9) 0.015(9) -0.007(9)
O72 0.029(10) 0.035(11) 0.008(9) -0.007(8) -0.006(7) -0.010(8)
O73 0.030(11) 0.032(11) 0.032(11) -0.012(9) 0.004(9) -0.013(9)
O74 0.032(10) 0.023(10) 0.015(9) -0.002(8) -0.008(8) -0.004(8)
O75 0.024(10) 0.030(11) 0.020(10) -0.010(8) 0.001(8) -0.014(8)
O76 0.028(10) 0.023(10) 0.024(10) 0.006(8) -0.011(8) -0.022(8)
O77 0.020(9) 0.023(10) 0.027(10) -0.011(8) -0.008(8) -0.007(8)
O78 0.035(11) 0.052(13) 0.008(9) -0.007(9) 0.003(8) -0.026(10)
K1 0.027(3) 0.028(3) 0.017(3) -0.005(3) -0.003(2) -0.010(3)
K2 0.023(3) 0.041(4) 0.046(4) -0.009(3) -0.002(3) -0.012(3)
K3 0.039(4) 0.036(4) 0.024(3) -0.009(3) 0.001(3) -0.019(3)
K4 0.042(5) 0.048(5) 0.096(7) -0.011(5) 0.000(5) -0.023(4)
K5 0.039(4) 0.047(5) 0.056(5) -0.005(4) -0.016(4) -0.019(3)
K6 0.085(7) 0.090(8) 0.028(4) 0.001(5) 0.007(4) 0.036(6)
K7 0.023(6) 0.032(7) 0.019(6) -0.017(5) -0.011(5) 0.006(5)
K8 0.067(5) 0.044(5) 0.052(5) -0.017(4) -0.016(4) -0.009(4)
K9 0.039(9) 0.18(2) 0.16(2) -0.16(2) 0.051(11) -0.057(12)
K10 0.087(13) 0.086(14) 0.050(10) -0.041(10) 0.007(9) -0.034(11)
K11 0.074(13) 0.14(2) 0.100(17) -0.085(16) 0.039(12) -0.044(14)
K12 0.086(15) 0.17(3) 0.053(12) -0.074(16) 0.006(11) -0.021(16)
O1W 0.016(10) 0.067(16) 0.061(15) -0.027(13) 0.012(10) -0.023(10)
O2W 0.075(18) 0.030(13) 0.045(15) 0.007(11) 0.008(13) -0.016(12)
O3W 0.044(11) 0.041(11) 0.040(11) -0.021(6) -0.005(5) -0.007(5)
O4W 0.048(13) 0.030(12) 0.074(17) -0.027(12) -0.016(12) -0.020(10)
O5W 0.046(13) 0.052(14) 0.027(12) -0.005(11) -0.015(10) -0.018(11)
O6W 0.053(7) 0.053(7) 0.053(7) -0.023(4) -0.003(3) -0.011(3)
O7W 0.088(19) 0.025(13) 0.055(16) -0.006(12) 0.046(14) -0.011(12)
O8W 0.060(7) 0.060(7) 0.059(7) -0.024(4) -0.005(3) -0.013(3)
O9W 0.069(17) 0.076(19) 0.049(16) -0.029(14) -0.024(13) -0.011(14)
O10W 0.10(2) 0.036(15) 0.049(16) -0.005(12) -0.013(15) 0.026(14)
O11W 0.035(13) 0.064(18) 0.069(18) 0.005(14) -0.017(12) -0.010(12)
O12W 0.023(10) 0.020(10) 0.022(10) -0.004(8) 0.006(8) -0.002(9)
O13W 0.020(7) 0.018(7) 0.021(7) -0.009(5) -0.001(5) -0.006(5)
O14W 0.067(18) 0.043(16) 0.10(2) -0.020(16) 0.015(16) -0.008(13)
O15W 0.028(7) 0.028(8) 0.028(8) -0.012(5) -0.002(4) -0.009(5)
O16W 0.026(10) 0.024(10) 0.025(10) -0.009(6) -0.003(5) -0.007(5)
O17W 0.09(2) 0.08(2) 0.11(3) -0.05(2) 0.025(19) -0.055(18)
O18W 0.018(15) 0.06(2) 0.022(16) -0.027(14) 0.014(12) -0.020(14)
O19W 0.031(10) 0.031(10) 0.030(10) -0.016(6) 0.000(5) -0.005(5)
O20W 0.06(2) 0.07(2) 0.06(3) -0.03(2) -0.006(19) 0.01(2)
O21W 0.030(7) 0.029(8) 0.029(8) -0.013(5) -0.001(4) -0.006(5)
O22W 0.018(15) 0.06(2) 0.028(16) -0.027(14) 0.020(12) -0.016(14)
O23W 0.029(9) 0.023(9) 0.024(9) -0.011(6) -0.002(5) -0.006(5)
O24W 0.06(2) 0.07(2) 0.06(2) -0.03(2) -0.002(19) 0.01(2)
O25W 0.062(19) 0.14(3) 0.07(2) -0.05(2) -0.002(16) -0.025(19)
O26W 0.06(2) 0.26(5) 0.046(19) -0.02(3) -0.011(16) 0.07(3)
N1 0.075(16) 0.15(3) 0.073(17) -0.067(18) 0.007(14) -0.046(18)
C10 0.071(18) 0.15(3) 0.070(18) -0.066(19) 0.010(15) -0.046(18)
C11 0.076(17) 0.15(3) 0.078(18) -0.069(19) 0.005(15) -0.044(19)

loop_
_atom_type_symbol
_atom_type_description
_atom_type_scat_dispersion_real
_atom_type_scat_dispersion_imag
_atom_type_scat_source
O O 0.0106 0.0060 'International Tables Vol C Tables 4.2.6.8 and 6.1.1.4'
H H 0.0000 0.0000 'International Tables Vol C Tables 4.2.6.8 and 6.1.1.4'
Si Si 0.0817 0.0704 'International Tables Vol C Tables 4.2.6.8 and 6.1.1.4'
K K 0.2009 0.2494 'International Tables Vol C Tables 4.2.6.8 and 6.1.1.4'
Fe Fe 0.3463 0.8444 'International Tables Vol C Tables 4.2.6.8 and 6.1.1.4'
W W -0.8490 6.8722 'International Tables Vol C Tables 4.2.6.8 and 6.1.1.4'
C C 0.0033 0.0016 'International Tables Vol C Tables 4.2.6.8 and 6.1.1.4'
N N 0.0061 0.0033 'International Tables Vol C Tables 4.2.6.8 and 6.1.1.4'

loop_
_geom_angle_atom_site_label_1
_geom_angle_atom_site_label_2
_geom_angle_atom_site_label_3
_geom_angle
_geom_angle_site_symmetry_1
_geom_angle_site_symmetry_3
_geom_angle_publ_flag
O24 Fe1 O40 91.8(7) . . ?
O24 Fe1 O42 94.3(7) . . ?
O40 Fe1 O42 94.3(7) . . ?
O24 Fe1 O39 91.1(7) . . ?
O40 Fe1 O39 92.0(7) . . ?
O42 Fe1 O39 171.6(7) . . ?
O24 Fe1 O41 174.4(8) . . ?
O40 Fe1 O41 93.0(7) . . ?
O42 Fe1 O41 88.2(8) . . ?
O39 Fe1 O41 85.8(8) . . ?
O24 Fe1 O43 91.5(7) . . ?
O40 Fe1 O43 176.7(8) . . ?
O42 Fe1 O43 85.3(7) . . ?
O39 Fe1 O43 88.1(7) . . ?
O41 Fe1 O43 83.7(7) . . ?
O24 Fe1 K1 124.0(5) . . ?
O40 Fe1 K1 55.4(5) . . ?
O42 Fe1 K1 128.1(5) . . ?
O39 Fe1 K1 52.3(5) . . ?
O41 Fe1 K1 57.2(6) . . ?
O43 Fe1 K1 122.4(6) . . ?
O24 Fe1 K2 126.6(5) . . ?
O40 Fe1 K2 128.9(5) . . ?
O42 Fe1 K2 112.2(5) . . ?
O39 Fe1 K2 59.4(5) . . ?
O41 Fe1 K2 47.8(6) . . ?
O43 Fe1 K2 48.5(6) . . ?
K1 Fe1 K2 74.23(16) . . ?
O26 Fe2 O24 94.9(7) . . ?
O26 Fe2 O13 168.3(8) . . ?
O24 Fe2 O13 88.4(8) . . ?
O26 Fe2 O21 90.0(8) . . ?
O24 Fe2 O21 174.7(8) . . ?
O13 Fe2 O21 86.4(9) . . ?
O26 Fe2 O25 97.2(8) . . ?
O24 Fe2 O25 91.9(8) . . ?
O13 Fe2 O25 94.0(8) . . ?
O21 Fe2 O25 89.5(8) . . ?
O26 Fe2 O22 89.4(7) . . ?
O24 Fe2 O22 96.9(7) . . ?
O13 Fe2 O22 79.0(7) . . ?
O21 Fe2 O22 81.0(7) . . ?
O25 Fe2 O22 168.5(8) . . ?
O26 Fe2 K12 132.6(7) . . ?
O24 Fe2 K12 120.0(6) . . ?
O13 Fe2 K12 53.2(7) . . ?
O21 Fe2 K12 57.2(7) . . ?
O25 Fe2 K12 54.2(7) . . ?
O22 Fe2 K12 114.6(7) . . ?
O26 Fe2 K5 46.5(5) . . ?
O24 Fe2 K5 135.5(5) . . ?
O13 Fe2 K5 134.2(6) . . ?
O21 Fe2 K5 49.8(6) . . ?
O25 Fe2 K5 75.7(6) . . ?
O22 Fe2 K5 102.6(5) . . ?
K12 Fe2 K5 87.2(4) . . ?
O9 Fe3 O40 94.3(7) . . ?
O9 Fe3 O48 93.0(7) . . ?
O40 Fe3 O48 92.9(7) . . ?
O9 Fe3 O36 94.7(7) . . ?
O40 Fe3 O36 93.5(7) . . ?
O48 Fe3 O36 169.6(7) . . ?
O9 Fe3 O52 174.3(7) . . ?
O40 Fe3 O52 91.4(7) . . ?
O48 Fe3 O52 86.0(7) . . ?
O36 Fe3 O52 85.6(7) . . ?
O9 Fe3 O35 90.5(7) . . ?
O40 Fe3 O35 175.2(7) . . ?
O48 Fe3 O35 87.3(7) . . ?
O36 Fe3 O35 85.7(7) . . ?
O52 Fe3 O35 83.8(7) . . ?
O9 Fe3 K1 127.3(5) . . ?
O40 Fe3 K1 55.4(5) . . ?
O48 Fe3 K1 126.4(5) . . ?
O36 Fe3 K1 52.5(5) . . ?
O52 Fe3 K1 57.0(5) . . ?
O35 Fe3 K1 121.0(5) . . ?
O9 Fe3 K7 132.8(6) . . ?
O40 Fe3 K7 121.4(5) . . ?
O48 Fe3 K7 112.9(5) . . ?
O36 Fe3 K7 56.7(5) . . ?
O52 Fe3 K7 43.3(5) . . ?
O35 Fe3 K7 54.4(5) . . ?
K1 Fe3 K7 67.4(2) . . ?
O1 W1 O4 102.8(9) . . ?
O1 W1 O2 101.1(9) . . ?
O4 W1 O2 92.4(9) . . ?
O1 W1 O5 101.4(9) . . ?
O4 W1 O5 86.1(9) . . ?
O2 W1 O5 157.3(8) . . ?
O1 W1 O3 100.2(8) . . ?
O4 W1 O3 156.9(8) . . ?
O2 W1 O3 84.6(8) . . ?
O5 W1 O3 88.0(8) . . ?
O1 W1 O12 173.0(8) . . ?
O4 W1 O12 83.1(8) . . ?
O2 W1 O12 74.7(6) . . ?
O5 W1 O12 82.6(7) . . ?
O3 W1 O12 74.1(7) . . ?
O10 W2 O11 101.2(9) . . ?
O10 W2 O3 100.4(8) . . ?
O11 W2 O3 87.9(8) . . ?
O10 W2 O34 100.8(8) . . ?
O11 W2 O34 87.4(8) . . ?
O3 W2 O34 158.8(7) . . ?
O10 W2 O8 98.4(8) . . ?
O11 W2 O8 160.4(8) . . ?
O3 W2 O8 89.9(8) . . ?
O34 W2 O8 87.6(7) . . ?
O10 W2 O12 170.8(8) . . ?
O11 W2 O12 87.2(7) . . ?
O3 W2 O12 75.9(7) . . ?
O34 W2 O12 83.2(6) . . ?
O8 W2 O12 73.3(6) . . ?
O15 W3 O18 100.6(10) . . ?
O15 W3 O17 103.4(9) . . ?
O18 W3 O17 87.7(8) . . ?
O15 W3 O5 100.7(9) . . ?
O18 W3 O5 158.6(8) . . ?
O17 W3 O5 89.3(9) . . ?
O15 W3 O16 99.8(9) . . ?
O18 W3 O16 87.1(8) . . ?
O17 W3 O16 156.8(8) . . ?
O5 W3 O16 87.4(8) . . ?
O15 W3 O23 173.4(9) . . ?
O18 W3 O23 75.5(7) . . ?
O17 W3 O23 81.9(7) . . ?
O5 W3 O23 83.1(7) . . ?
O16 W3 O23 74.9(7) . . ?
O15 W3 K8 48.4(7) . 1_565 ?
O18 W3 K8 92.7(6) . 1_565 ?
O17 W3 K8 151.3(6) . 1_565 ?
O5 W3 K8 100.0(6) . 1_565 ?
O16 W3 K8 51.6(5) . 1_565 ?
O23 W3 K8 125.9(5) . 1_565 ?
O15 W3 K6 30.4(7) . . ?
O18 W3 K6 106.7(6) . . ?
O17 W3 K6 73.9(6) . . ?
O5 W3 K6 92.8(6) . . ?
O16 W3 K6 129.1(6) . . ?
O23 W3 K6 155.6(5) . . ?
K8 W3 K6 78.5(2) 1_565 . ?
O33 W4 O32 101.5(8) . . ?
O33 W4 O29 98.6(8) . . ?
O32 W4 O29 91.4(8) . . ?
O33 W4 O11 100.6(8) . . ?
O32 W4 O11 87.7(8) . . ?
O29 W4 O11 160.6(8) . . ?
O33 W4 O16 100.2(9) . . ?
O32 W4 O16 158.1(8) . . ?
O29 W4 O16 88.0(8) . . ?
O11 W4 O16 85.7(8) . . ?
O33 W4 O23 170.4(8) . . ?
O32 W4 O23 84.9(7) . . ?
O29 W4 O23 73.9(7) . . ?
O11 W4 O23 86.8(7) . . ?
O16 W4 O23 73.9(8) . . ?
O33 W4 K3 52.5(7) . . ?
O32 W4 K3 49.2(5) . . ?
O29 W4 K3 93.8(5) . . ?
O11 W4 K3 100.2(6) . . ?
O16 W4 K3 152.6(6) . . ?
O23 W4 K3 132.7(5) . . ?
O37 W5 O36 102.7(9) . . ?
O37 W5 O38 98.9(8) . . ?
O36 W5 O38 97.1(7) . . ?
O37 W5 O34 99.0(8) . . ?
O36 W5 O34 91.1(7) . . ?
O38 W5 O34 158.2(7) . . ?
O37 W5 O32 90.1(8) . . ?
O36 W5 O32 166.1(7) . . ?
O38 W5 O32 86.0(7) . . ?
O34 W5 O32 81.5(7) . . ?
O37 W5 O30 168.2(8) . . ?
O36 W5 O30 85.8(7) . . ?
O38 W5 O30 71.6(7) . . ?
O34 W5 O30 88.9(6) . . ?
O32 W5 O30 82.4(6) . . ?
O37 W5 K3 43.7(7) . . ?
O36 W5 K3 146.4(5) . . ?
O38 W5 K3 89.1(5) . . ?
O34 W5 K3 95.2(5) . . ?
O32 W5 K3 46.8(5) . . ?
O30 W5 K3 127.2(4) . . ?
O37 W5 K7 49.3(7) . 2_766 ?
O36 W5 K7 82.0(5) . 2_766 ?
O38 W5 K7 146.1(6) . 2_766 ?
O34 W5 K7 55.0(5) . 2_766 ?
O32 W5 K7 102.9(5) . 2_766 ?
O30 W5 K7 141.4(4) . 2_766 ?
K3 W5 K7 74.92(19) . 2_766 ?
O37 W5 K7 50.8(7) . . ?
O36 W5 K7 54.8(5) . . ?
O38 W5 K7 117.3(6) . . ?
O34 W5 K7 83.9(5) . . ?
O32 W5 K7 135.1(5) . . ?
O30 W5 K7 139.6(4) . . ?
K3 W5 K7 93.05(19) . . ?
K7 W5 K7 37.0(3) 2_766 . ?
O37 W5 K1 89.8(7) . . ?
O36 W5 K1 36.7(5) . . ?
O38 W5 K1 65.2(6) . . ?
O34 W5 K1 127.3(5) . . ?
O32 W5 K1 150.8(5) . . ?
O30 W5 K1 92.4(4) . . ?
K3 W5 K1 123.81(13) . . ?
K7 W5 K1 99.05(19) 2_766 . ?
K7 W5 K1 62.28(18) . . ?
O27 W6 O28 101.4(9) . . ?
O27 W6 O20 101.9(10) . . ?
O28 W6 O20 93.3(8) . . ?
O27 W6 O29 99.5(10) . . ?
O28 W6 O29 94.2(8) . . ?
O20 W6 O29 155.4(8) . . ?
O27 W6 O18 98.5(9) . . ?
O28 W6 O18 160.1(8) . . ?
O20 W6 O18 83.1(8) . . ?
O29 W6 O18 81.9(8) . . ?
O27 W6 O23 171.3(8) . . ?
O28 W6 O23 86.1(7) . . ?
O20 W6 O23 81.8(7) . . ?
O29 W6 O23 75.3(7) . . ?
O18 W6 O23 74.0(7) . . ?
O27 W6 K10 37.2(8) . . ?
O28 W6 K10 118.1(6) . . ?
O20 W6 K10 129.2(6) . . ?
O29 W6 K10 66.1(6) . . ?
O18 W6 K10 78.3(6) . . ?
O23 W6 K10 135.0(5) . . ?
O19 W7 O21 101.8(9) . . ?
O19 W7 O14 99.5(10) . . ?
O21 W7 O14 90.4(9) . . ?
O19 W7 O20 104.0(9) . . ?
O21 W7 O20 91.7(9) . . ?
O14 W7 O20 155.4(8) . . ?
O19 W7 O17 99.5(9) . . ?
O21 W7 O17 158.5(8) . . ?
O14 W7 O17 82.7(8) . . ?
O20 W7 O17 86.4(8) . . ?
O19 W7 O22 173.0(9) . . ?
O21 W7 O22 76.8(7) . . ?
O14 W7 O22 73.8(7) . . ?
O20 W7 O22 82.9(7) . . ?
O17 W7 O22 81.7(7) . . ?
O19 W7 K11 50.1(8) . . ?
O21 W7 K11 55.2(7) . . ?
O14 W7 K11 82.2(6) . . ?
O20 W7 K11 118.7(6) . . ?
O17 W7 K11 142.6(7) . . ?
O22 W7 K11 125.8(6) . . ?
O19 W7 K5 89.5(7) . . ?
O21 W7 K5 45.9(7) . . ?
O14 W7 K5 136.3(6) . . ?
O20 W7 K5 51.8(6) . . ?
O17 W7 K5 138.2(6) . . ?
O22 W7 K5 94.1(4) . . ?
K11 W7 K5 71.2(4) . . ?
O76 W8 O39 100.9(8) . . ?
O76 W8 O26 103.6(8) . . ?
O39 W8 O26 96.4(8) . . ?
O76 W8 O38 95.3(8) . . ?
O39 W8 O38 92.4(8) . . ?
O26 W8 O38 157.2(8) . . ?
O76 W8 O28 88.1(8) . . ?
O39 W8 O28 170.3(7) . . ?
O26 W8 O28 84.7(7) . . ?
O38 W8 O28 83.2(7) . . ?
O76 W8 O30 163.2(8) . . ?
O39 W8 O30 91.1(7) . . ?
O26 W8 O30 86.4(7) . . ?
O38 W8 O30 72.4(6) . . ?
O28 W8 O30 79.3(6) . . ?
O76 W8 K2 51.9(7) . . ?
O39 W8 K2 53.4(5) . . ?
O26 W8 K2 88.2(5) . . ?
O38 W8 K2 113.7(5) . . ?
O28 W8 K2 136.3(5) . . ?
O30 W8 K2 143.3(4) . . ?
O76 W8 K5 70.8(6) . . ?
O39 W8 K5 117.4(5) . . ?
O26 W8 K5 36.4(5) . . ?
O38 W8 K5 148.6(5) . . ?
O28 W8 K5 68.6(5) . . ?
O30 W8 K5 113.9(4) . . ?
K2 W8 K5 80.42(15) . . ?
O31 W9 O13 102.2(10) . . ?
O31 W9 O14 100.0(9) . . ?
O13 W9 O14 91.3(8) . . ?
O31 W9 O7 101.8(10) . . ?
O13 W9 O7 91.3(8) . . ?
O14 W9 O7 156.9(8) . . ?
O31 W9 O4 99.8(10) . . ?
O13 W9 O4 157.7(9) . . ?
O14 W9 O4 81.1(8) . . ?
O7 W9 O4 87.8(8) . . ?
O31 W9 O22 174.9(9) . . ?
O13 W9 O22 76.3(7) . . ?
O14 W9 O22 75.2(7) . . ?
O7 W9 O22 83.1(7) . . ?
O4 W9 O22 81.4(7) . . ?
O31 W9 K6 54.0(8) . 2_675 ?
O13 W9 K6 93.7(6) . 2_675 ?
O14 W9 K6 46.7(6) . 2_675 ?
O7 W9 K6 155.8(6) . 2_675 ?
O4 W9 K6 96.2(6) . 2_675 ?
O22 W9 K6 121.0(5) . 2_675 ?
O6 W10 O9 102.5(9) . . ?
O6 W10 O7 103.5(9) . . ?
O9 W10 O7 93.0(7) . . ?
O6 W10 O8 100.3(9) . . ?
O9 W10 O8 93.5(7) . . ?
O7 W10 O8 153.4(8) . . ?
O6 W10 O2 96.4(8) . . ?
O9 W10 O2 161.1(8) . . ?
O7 W10 O2 83.3(7) . . ?
O8 W10 O2 82.3(7) . . ?
O6 W10 O12 168.6(8) . . ?
O9 W10 O12 87.4(7) . . ?
O7 W10 O12 81.2(7) . . ?
O8 W10 O12 73.4(7) . . ?
O2 W10 O12 73.7(6) . . ?
O44 W11 O48 102.3(8) . . ?
O44 W11 O47 100.3(8) . . ?
O48 W11 O47 95.3(7) . . ?
O44 W11 O46 97.3(7) . . ?
O48 W11 O46 93.6(7) . . ?
O47 W11 O46 158.1(7) . . ?
O44 W11 O45 93.9(8) . . ?
O48 W11 O45 163.7(7) . . ?
O47 W11 O45 83.0(7) . . ?
O46 W11 O45 82.8(7) . . ?
O44 W11 O54 169.5(7) . . ?
O48 W11 O54 84.9(6) . . ?
O47 W11 O54 86.3(6) . . ?
O46 W11 O54 74.5(6) . . ?
O45 W11 O54 78.8(6) . . ?
O44 W11 K2 49.3(6) . 1_655 ?
O48 W11 K2 138.8(5) . 1_655 ?
O47 W11 K2 116.6(5) . 1_655 ?
O46 W11 K2 66.8(5) . 1_655 ?
O45 W11 K2 53.7(5) . 1_655 ?
O54 W11 K2 120.5(4) . 1_655 ?
O44 W11 K5 35.7(7) . 1_655 ?
O48 W11 K5 68.1(5) . 1_655 ?
O47 W11 K5 93.3(5) . 1_655 ?
O46 W11 K5 108.6(5) . 1_655 ?
O45 W11 K5 128.1(5) . 1_655 ?
O54 W11 K5 152.9(4) . 1_655 ?
K2 W11 K5 83.76(15) 1_655 1_655 ?
O51 W12 O52 100.6(8) . . ?
O51 W12 O46 95.7(7) . . ?
O52 W12 O46 94.7(7) . . ?
O51 W12 O74 101.8(8) . . ?
O52 W12 O74 91.4(8) . . ?
O46 W12 O74 160.0(7) . . ?
O51 W12 O53 95.8(7) . . ?
O52 W12 O53 163.4(7) . . ?
O46 W12 O53 85.9(7) . . ?
O74 W12 O53 82.9(7) . . ?
O51 W12 O54 170.3(7) . . ?
O52 W12 O54 83.9(7) . . ?
O46 W12 O54 75.3(6) . . ?
O74 W12 O54 86.5(7) . . ?
O53 W12 O54 80.2(6) . . ?
O51 W12 K3 48.7(6) . 2_766 ?
O52 W12 K3 101.5(5) . 2_766 ?
O46 W12 K3 47.0(5) . 2_766 ?
O74 W12 K3 149.3(5) . 2_766 ?
O53 W12 K3 91.1(5) . 2_766 ?
O54 W12 K3 122.2(4) . 2_766 ?
O51 W12 K7 55.7(6) . . ?
O52 W12 K7 45.4(5) . . ?
O46 W12 K7 104.2(5) . . ?
O74 W12 K7 93.6(6) . . ?
O53 W12 K7 150.2(5) . . ?
O54 W12 K7 129.3(4) . . ?
K3 W12 K7 76.9(2) 2_766 . ?
O51 W12 K1 109.3(6) . . ?
O52 W12 K1 45.6(5) . . ?
O46 W12 K1 135.3(5) . . ?
O74 W12 K1 46.0(5) . . ?
O53 W12 K1 125.8(5) . . ?
O54 W12 K1 80.0(4) . . ?
K3 W12 K1 141.35(14) 2_766 . ?
K7 W12 K1 65.16(19) . . ?
O55 W13 O45 104.7(9) . . ?
O55 W13 O50 99.3(8) . . ?
O45 W13 O50 87.8(8) . . ?
O55 W13 O56 98.0(8) . . ?
O45 W13 O56 91.8(7) . . ?
O50 W13 O56 162.2(7) . . ?
O55 W13 O57 100.8(9) . . ?
O45 W13 O57 154.4(7) . . ?
O50 W13 O57 85.5(8) . . ?
O56 W13 O57 87.2(7) . . ?
O55 W13 O58 171.4(8) . . ?
O45 W13 O58 83.5(7) . . ?
O50 W13 O58 78.1(7) . . ?
O56 W13 O58 84.1(6) . . ?
O57 W13 O58 70.9(7) . . ?
O55 W13 K4 47.8(6) . 1_655 ?
O45 W13 K4 90.9(6) . 1_655 ?
O50 W13 K4 145.4(5) . 1_655 ?
O56 W13 K4 52.4(5) . 1_655 ?
O57 W13 K4 108.4(5) . 1_655 ?
O58 W13 K4 136.1(5) . 1_655 ?
O55 W13 K8 82.9(7) . 1_655 ?
O45 W13 K8 141.1(6) . 1_655 ?
O50 W13 K8 129.3(6) . 1_655 ?
O56 W13 K8 49.3(5) . 1_655 ?
O57 W13 K8 45.1(5) . 1_655 ?
O58 W13 K8 92.3(4) . 1_655 ?
K4 W13 K8 65.77(17) 1_655 1_655 ?
O73 W14 O53 103.9(8) . . ?
O73 W14 O56 99.0(8) . . ?
O53 W14 O56 91.4(7) . . ?
O73 W14 O75 100.3(8) . . ?
O53 W14 O75 154.8(7) . . ?
O56 W14 O75 91.7(7) . . ?
O73 W14 O72 98.1(8) . . ?
O53 W14 O72 84.2(7) . . ?
O56 W14 O72 162.9(7) . . ?
O75 W14 O72 85.6(7) . . ?
O73 W14 O69 172.6(7) . . ?
O53 W14 O69 81.6(6) . . ?
O56 W14 O69 85.7(6) . . ?
O75 W14 O69 73.7(7) . . ?
O72 W14 O69 77.3(6) . . ?
O73 W14 K4 46.0(6) . 1_655 ?
O53 W14 K4 91.0(6) . 1_655 ?
O56 W14 K4 54.9(5) . 1_655 ?
O75 W14 K4 111.0(5) . 1_655 ?
O72 W14 K4 141.4(5) . 1_655 ?
O69 W14 K4 139.9(4) . 1_655 ?
O73 W14 K8 83.6(7) . 1_655 ?
O53 W14 K8 142.6(5) . 1_655 ?
O56 W14 K8 51.2(5) . 1_655 ?
O75 W14 K8 47.3(5) . 1_655 ?
O72 W14 K8 131.8(5) . 1_655 ?
O69 W14 K8 95.2(4) . 1_655 ?
K4 W14 K8 67.6(2) 1_655 1_655 ?
O71 W15 O77 102.4(9) . . ?
O71 W15 O74 102.3(9) . . ?
O77 W15 O74 91.4(7) . . ?
O71 W15 O72 102.1(8) . . ?
O77 W15 O72 155.3(7) . . ?
O74 W15 O72 86.9(8) . . ?
O71 W15 O70 103.1(9) . . ?
O77 W15 O70 87.5(7) . . ?
O74 W15 O70 154.2(8) . . ?
O72 W15 O70 83.5(7) . . ?
O71 W15 O69 177.0(8) . . ?
O77 W15 O69 80.0(7) . . ?
O74 W15 O69 79.3(7) . . ?
O72 W15 O69 75.4(6) . . ?
O70 W15 O69 75.2(7) . . ?
O71 W15 K1 84.4(6) . . ?
O77 W15 K1 50.0(5) . . ?
O74 W15 K1 50.3(5) . . ?
O72 W15 K1 136.8(5) . . ?
O70 W15 K1 137.2(5) . . ?
O69 W15 K1 98.5(4) . . ?
O71 W15 K10 27.4(7) . 2_666 ?
O77 W15 K10 100.6(6) . 2_666 ?
O74 W15 K10 75.0(6) . 2_666 ?
O72 W15 K10 102.8(6) . 2_666 ?
O70 W15 K10 130.5(6) . 2_666 ?
O69 W15 K10 154.3(5) . 2_666 ?
K1 W15 K10 64.8(3) . 2_666 ?
O49 W16 O47 102.6(8) . . ?
O49 W16 O60 102.6(8) . . ?
O47 W16 O60 91.5(7) . . ?
O49 W16 O59 100.6(8) . . ?
O47 W16 O59 156.4(7) . . ?
O60 W16 O59 87.3(7) . . ?
O49 W16 O50 101.7(8) . . ?
O47 W16 O50 88.3(7) . . ?
O60 W16 O50 155.2(8) . . ?
O59 W16 O50 83.2(7) . . ?
O49 W16 O58 174.6(8) . . ?
O47 W16 O58 80.8(7) . . ?
O60 W16 O58 81.3(6) . . ?
O59 W16 O58 75.7(7) . . ?
O50 W16 O58 74.1(6) . . ?
O49 W16 K12 61.8(8) . 2_765 ?
O47 W16 K12 145.8(6) . 2_765 ?
O60 W16 K12 120.7(6) . 2_765 ?
O59 W16 K12 47.8(7) . 2_765 ?
O50 W16 K12 67.6(6) . 2_765 ?
O58 W16 K12 113.1(6) . 2_765 ?
O63 W17 O42 102.2(8) . . ?
O63 W17 O62 98.6(8) . . ?
O42 W17 O62 94.9(7) . . ?
O63 W17 O60 99.4(8) . . ?
O42 W17 O60 91.5(7) . . ?
O62 W17 O60 159.2(7) . . ?
O63 W17 O61 94.7(8) . . ?
O42 W17 O61 162.8(7) . . ?
O62 W17 O61 85.6(7) . . ?
O60 W17 O61 82.5(7) . . ?
O63 W17 O65 171.1(8) . . ?
O42 W17 O65 83.0(7) . . ?
O62 W17 O65 73.6(7) . . ?
O60 W17 O65 87.6(6) . . ?
O61 W17 O65 80.6(6) . . ?
O64 W18 O61 104.1(8) . . ?
O64 W18 O66 98.9(8) . . ?
O61 W18 O66 91.5(8) . . ?
O64 W18 O57 101.5(8) . . ?
O61 W18 O57 154.0(8) . . ?
O66 W18 O57 89.2(7) . . ?
O64 W18 O59 98.3(8) . . ?
O61 W18 O59 85.8(8) . . ?
O66 W18 O59 162.7(8) . . ?
O57 W18 O59 85.8(8) . . ?
O64 W18 O58 171.6(7) . . ?
O61 W18 O58 83.2(7) . . ?
O66 W18 O58 84.8(7) . . ?
O57 W18 O58 71.0(7) . . ?
O59 W18 O58 77.8(7) . . ?
O64 W18 K8 83.9(6) . 1_655 ?
O61 W18 K8 142.3(6) . 1_655 ?
O66 W18 K8 50.7(5) . 1_655 ?
O57 W18 K8 45.6(6) . 1_655 ?
O59 W18 K8 130.1(5) . 1_655 ?
O58 W18 K8 92.8(4) . 1_655 ?
O64 W18 K6 27.1(6) . 1_645 ?
O61 W18 K6 126.3(6) . 1_645 ?
O66 W18 K6 110.3(6) . 1_645 ?
O57 W18 K6 77.2(6) . 1_645 ?
O59 W18 K6 84.7(5) . 1_645 ?
O58 W18 K6 144.6(4) . 1_645 ?
K8 W18 K6 75.22(17) 1_655 1_645 ?
O78 W19 O41 102.2(9) . . ?
O78 W19 O62 97.8(7) . . ?
O41 W19 O62 93.8(8) . . ?
O78 W19 O77 100.0(8) . . ?
O41 W19 O77 92.9(8) . . ?
O62 W19 O77 159.2(7) . . ?
O78 W19 O67 94.9(9) . . ?
O41 W19 O67 162.8(8) . . ?
O62 W19 O67 85.0(7) . . ?
O77 W19 O67 82.7(7) . . ?
O78 W19 O65 170.8(7) . . ?
O41 W19 O65 82.3(8) . . ?
O62 W19 O65 73.7(6) . . ?
O77 W19 O65 87.7(6) . . ?
O67 W19 O65 80.9(6) . . ?
O78 W19 K2 59.2(7) . . ?
O41 W19 K2 43.1(6) . . ?
O62 W19 K2 96.8(5) . . ?
O77 W19 K2 101.5(5) . . ?
O67 W19 K2 154.1(5) . . ?
O65 W19 K2 124.5(4) . . ?
O78 W19 K1 108.5(6) . . ?
O41 W19 K1 46.4(6) . . ?
O62 W19 K1 135.3(6) . . ?
O77 W19 K1 46.7(5) . . ?
O67 W19 K1 126.3(5) . . ?
O65 W19 K1 80.4(4) . . ?
K2 W19 K1 68.92(14) . . ?
O78 W19 K9 59.3(6) . 1_455 ?
O41 W19 K9 111.7(7) . 1_455 ?
O62 W19 K9 40.3(6) . 1_455 ?
O77 W19 K9 149.9(7) . 1_455 ?
O67 W19 K9 78.2(6) . 1_455 ?
O65 W19 K9 111.6(5) . 1_455 ?
K2 W19 K9 86.6(3) . 1_455 ?
K1 W19 K9 155.1(3) . 1_455 ?
O68 W20 O67 103.2(8) . . ?
O68 W20 O66 99.8(8) . . ?
O67 W20 O66 92.8(8) . . ?
O68 W20 O70 97.9(8) . . ?
O67 W20 O70 86.2(8) . . ?
O66 W20 O70 162.1(8) . . ?
O68 W20 O75 102.2(8) . . ?
O67 W20 O75 153.7(7) . . ?
O66 W20 O75 89.3(7) . . ?
O70 W20 O75 83.9(7) . . ?
O68 W20 O69 172.9(8) . . ?
O67 W20 O69 82.1(7) . . ?
O66 W20 O69 84.6(7) . . ?
O70 W20 O69 77.6(7) . . ?
O75 W20 O69 72.0(7) . . ?
O68 W20 K8 85.6(6) . 1_655 ?
O67 W20 K8 143.1(5) . 1_655 ?
O66 W20 K8 50.3(6) . 1_655 ?
O70 W20 K8 128.6(5) . 1_655 ?
O75 W20 K8 45.9(5) . 1_655 ?
O69 W20 K8 92.9(4) . 1_655 ?
O12 Si1 O23 109.5(9) . . ?
O12 Si1 O22 107.0(9) . . ?
O23 Si1 O22 108.8(10) . . ?
O12 Si1 O30 112.8(9) . . ?
O23 Si1 O30 109.6(9) . . ?
O22 Si1 O30 109.0(9) . . ?
O54 Si2 O69 109.1(9) . . ?
O54 Si2 O65 109.9(9) . . ?
O69 Si2 O65 109.5(9) . . ?
O54 Si2 O58 108.2(9) . . ?
O69 Si2 O58 110.5(9) . . ?
O65 Si2 O58 109.7(9) . . ?
O25 C1 O43 124(3) . . ?
O25 C1 C2 120(3) . . ?
O43 C1 C2 115(3) . . ?
C1 C2 H2A 109.2 . . ?
C1 C2 H2B 108.3 . . ?
H2A C2 H2B 109.5 . . ?
C1 C2 H2C 110.9 . . ?
H2A C2 H2C 109.5 . . ?
H2B C2 H2C 109.5 . . ?
W1 O2 W10 120.9(9) . . ?
W2 O3 W1 120.2(10) . . ?
W1 O4 W9 139.7(12) . . ?
W3 O5 W1 155.6(12) . . ?
W10 O6 K5 149.6(11) . 1_655 ?
W10 O7 W9 149.2(11) . . ?
W10 O8 W2 121.7(9) . . ?
W10 O9 Fe3 143.7(10) . . ?
W2 O10 K10 143.8(11) . 1_655 ?
W2 O11 W4 147.1(11) . . ?
Si1 O12 W2 124.1(9) . . ?
Si1 O12 W10 125.8(9) . . ?
W2 O12 W10 91.5(6) . . ?
Si1 O12 W1 125.0(9) . . ?
W2 O12 W1 89.7(5) . . ?
W10 O12 W1 90.1(5) . . ?
W9 O13 Fe2 113.7(10) . . ?
W9 O13 K12 125.8(11) . . ?
Fe2 O13 K12 93.2(9) . . ?
W7 O14 W9 121.4(9) . . ?
W7 O14 K6 131.9(9) . 2_675 ?
W9 O14 K6 103.4(9) . 2_675 ?
W3 O15 K6 131.0(12) . . ?
W3 O15 K8 105.5(9) . 1_565 ?
K6 O15 K8 122.9(9) . 1_565 ?
W4 O16 W3 119.2(10) . . ?
W4 O16 K8 141.5(10) . 1_565 ?
W3 O16 K8 97.1(7) . 1_565 ?
W3 O17 W7 144.1(11) . . ?
W3 O18 W6 118.3(9) . . ?
W7 O19 K11 104.5(10) . . ?
W6 O20 W7 148.1(10) . . ?
W6 O20 K5 111.9(8) . . ?
W7 O20 K5 99.0(8) . . ?
W7 O21 Fe2 112.7(9) . . ?
W7 O21 K5 107.2(9) . . ?
Fe2 O21 K5 98.6(8) . . ?
W7 O21 K12 126.2(11) . . ?
Fe2 O21 K12 88.9(9) . . ?
K5 O21 K12 117.8(8) . . ?
W7 O21 K11 96.2(8) . . ?
Fe2 O21 K11 142.4(10) . . ?
K5 O21 K11 95.0(6) . . ?
K12 O21 K11 53.9(7) . . ?
Si1 O22 Fe2 124.9(10) . . ?
Si1 O22 W9 127.3(9) . . ?
Fe2 O22 W9 91.0(7) . . ?
Si1 O22 W7 124.0(10) . . ?
Fe2 O22 W7 89.4(6) . . ?
W9 O22 W7 89.0(6) . . ?
Si1 O23 W6 123.2(10) . . ?
Si1 O23 W3 127.4(10) . . ?
W6 O23 W3 91.9(7) . . ?
Si1 O23 W4 121.7(9) . . ?
W6 O23 W4 90.9(7) . . ?
W3 O23 W4 91.8(7) . . ?
Fe1 O24 Fe2 121.7(8) . . ?
C1 O25 Fe2 124.5(18) . . ?
C1 O25 K12 143.9(18) . . ?
Fe2 O25 K12 91.5(9) . . ?
W8 O26 Fe2 135.3(10) . . ?
W8 O26 K5 121.1(8) . . ?
Fe2 O26 K5 103.6(7) . . ?
W6 O27 K10 119.0(11) . . ?
W6 O28 W8 153.0(10) . . ?
W6 O29 W4 119.7(10) . . ?
Si1 O30 W8 129.8(9) . . ?
Si1 O30 W5 124.1(9) . . ?
W8 O30 W5 95.9(6) . . ?
W9 O31 K6 98.9(9) . 2_675 ?
W4 O32 W5 151.6(9) . . ?
W4 O32 K3 100.5(7) . . ?
W5 O32 K3 100.7(6) . . ?
W4 O33 K3 99.8(8) . . ?
W2 O34 W5 152.9(10) . . ?
W2 O34 K7 108.3(7) . 2_766 ?
W5 O34 K7 94.8(7) . 2_766 ?
Fe3 O35 K7 129.0(7) . 2_766 ?
Fe3 O35 K7 93.4(6) . . ?
K7 O35 K7 45.9(5) 2_766 . ?
W5 O36 Fe3 144.9(10) . . ?
W5 O36 K1 120.9(7) . . ?
Fe3 O36 K1 93.2(6) . . ?
W5 O36 K7 98.2(6) . . ?
Fe3 O36 K7 92.2(6) . . ?
K1 O36 K7 85.5(5) . . ?
W5 O37 K3 110.7(9) . . ?
W5 O37 K7 104.8(8) . 2_766 ?
K3 O37 K7 105.9(6) . 2_766 ?
W5 O37 K7 104.0(9) . . ?
K3 O37 K7 141.4(7) . . ?
K7 O37 K7 47.2(5) 2_766 . ?
W5 O38 W8 117.8(9) . . ?
W8 O39 Fe1 136.8(9) . . ?
W8 O39 K1 128.4(8) . . ?
Fe1 O39 K1 93.2(6) . . ?
W8 O39 K2 99.4(6) . . ?
Fe1 O39 K2 87.4(6) . . ?
K1 O39 K2 93.5(5) . . ?
Fe1 O40 Fe3 139.2(10) . . ?
Fe1 O40 K1 90.4(6) . . ?
Fe3 O40 K1 90.4(6) . . ?
W19 O41 Fe1 142.9(12) . . ?
W19 O41 K2 110.6(8) . . ?
Fe1 O41 K2 99.2(8) . . ?
W19 O41 K1 107.9(8) . . ?
Fe1 O41 K1 88.1(7) . . ?
K2 O41 K1 98.7(7) . . ?
W17 O42 Fe1 140.7(9) . . ?
C1 O43 Fe1 130.5(19) . . ?
C1 O43 K2 132.3(19) . . ?
Fe1 O43 K2 96.9(7) . . ?
W11 O44 K5 122.9(9) . 1_655 ?
W11 O44 K2 103.8(8) . 1_655 ?
K5 O44 K2 130.4(7) 1_655 1_655 ?
W13 O45 W11 144.6(9) . . ?
W13 O45 K2 118.4(8) . 1_655 ?
W11 O45 K2 91.6(6) . 1_655 ?
W12 O46 W11 114.0(8) . . ?
W12 O46 K3 102.6(6) . 2_766 ?
W11 O46 K3 142.0(8) . 2_766 ?
W16 O47 W11 148.9(10) . . ?
W11 O48 Fe3 143.5(9) . . ?
W16 O49 K12 91.5(8) . 2_765 ?
W13 O50 W16 117.6(9) . . ?
W12 O51 K3 104.1(7) . 2_766 ?
W12 O51 K7 96.6(7) . . ?
K3 O51 K7 101.4(6) 2_766 . ?
W12 O52 Fe3 142.3(9) . . ?
W12 O52 K7 107.0(7) . . ?
Fe3 O52 K7 106.1(7) . . ?
W12 O52 K1 108.8(7) . . ?
Fe3 O52 K1 87.5(5) . . ?
K7 O52 K1 91.8(5) . . ?
W14 O53 W12 146.3(10) . . ?
Si2 O54 W11 129.9(9) . . ?
Si2 O54 W12 127.8(9) . . ?
W11 O54 W12 93.5(6) . . ?
W13 O55 K9 145.5(11) . . ?
W13 O55 K4 107.4(8) . 1_655 ?
K9 O55 K4 104.6(9) . 1_655 ?
W14 O56 W13 153.7(9) . . ?
W14 O56 K8 100.5(6) . 1_655 ?
W13 O56 K8 102.2(6) . 1_655 ?
W14 O56 K4 95.9(6) . 1_655 ?
W13 O56 K4 98.2(6) . 1_655 ?
K8 O56 K4 87.1(5) 1_655 1_655 ?
W18 O57 W13 120.4(10) . . ?
W18 O57 K8 106.0(8) . 1_655 ?
W13 O57 K8 106.6(7) . 1_655 ?
Si2 O58 W13 123.7(10) . . ?
Si2 O58 W18 122.6(9) . . ?
W13 O58 W18 97.2(7) . . ?
Si2 O58 W16 124.7(9) . . ?
W13 O58 W16 89.5(6) . . ?
W18 O58 W16 89.8(6) . . ?
W16 O59 W18 116.2(8) . . ?
W16 O59 K12 103.2(9) . 2_765 ?
W18 O59 K12 129.4(10) . 2_765 ?
W16 O60 W17 148.5(10) . . ?
W18 O61 W17 146.3(11) . . ?
W19 O62 W17 115.9(8) . . ?
W19 O62 K9 113.4(9) . 1_455 ?
W17 O62 K9 130.2(9) . 1_455 ?
W18 O64 K6 135.9(9) . 1_645 ?
Si2 O65 W17 128.1(9) . . ?
Si2 O65 W19 126.9(9) . . ?
W17 O65 W19 94.7(6) . . ?
W20 O66 W18 153.9(11) . . ?
W20 O66 K8 101.8(7) . 1_655 ?
W18 O66 K8 100.8(7) . 1_655 ?
W20 O67 W19 146.5(9) . . ?
Si2 O69 W14 123.5(9) . . ?
Si2 O69 W20 122.9(9) . . ?
W14 O69 W20 94.7(6) . . ?
Si2 O69 W15 126.8(9) . . ?
W14 O69 W15 89.8(6) . . ?
W20 O69 W15 89.2(6) . . ?
W15 O70 W20 117.5(9) . . ?
W15 O71 K10 135.8(10) . 2_666 ?
W15 O72 W14 117.3(8) . . ?
W14 O73 K4 108.8(9) . 1_655 ?
W15 O74 W12 149.1(11) . . ?
W15 O74 K1 100.1(7) . . ?
W12 O74 K1 105.8(7) . . ?
W14 O75 W20 119.4(9) . . ?
W14 O75 K8 104.3(7) . 1_655 ?
W20 O75 K8 105.1(7) . 1_655 ?
W8 O76 K3 150.0(9) . 2_666 ?
W8 O76 K2 102.3(8) . . ?
K3 O76 K2 79.2(5) 2_666 . ?
W15 O77 W19 148.8(10) . . ?
W15 O77 K1 100.8(7) . . ?
W19 O77 K1 104.4(7) . . ?
W19 O78 K4 163.5(10) . . ?
W19 O78 K2 93.5(8) . . ?
K4 O78 K2 95.8(6) . . ?
W19 O78 K9 94.9(7) . 1_455 ?
K4 O78 K9 95.7(7) . 1_455 ?
K2 O78 K9 105.5(7) . 1_455 ?
O17W K1 O23W 82.0(10) . 2_666 ?
O17W K1 O39 81.5(8) . . ?
O23W K1 O39 125.2(8) 2_666 . ?
O17W K1 O36 125.8(8) . . ?
O23W K1 O36 83.4(8) 2_666 . ?
O39 K1 O36 65.7(5) . . ?
O17W K1 O40 134.8(8) . . ?
O23W K1 O40 138.8(8) 2_666 . ?
O39 K1 O40 60.3(5) . . ?
O36 K1 O40 61.0(5) . . ?
O17W K1 O77 82.1(7) . . ?
O23W K1 O77 118.0(8) 2_666 . ?
O39 K1 O77 110.8(5) . . ?
O36 K1 O77 148.6(5) . . ?
O40 K1 O77 89.6(5) . . ?
O17W K1 O74 120.0(8) . . ?
O23W K1 O74 84.8(8) 2_666 . ?
O39 K1 O74 146.9(5) . . ?
O36 K1 O74 110.2(5) . . ?
O40 K1 O74 88.4(5) . . ?
O77 K1 O74 54.4(5) . . ?
O17W K1 O52 166.2(8) . . ?
O23W K1 O52 85.0(8) 2_666 . ?
O39 K1 O52 110.1(5) . . ?
O36 K1 O52 56.8(5) . . ?
O40 K1 O52 59.0(5) . . ?
O77 K1 O52 100.0(5) . . ?
O74 K1 O52 53.7(5) . . ?
O17W K1 O41 80.7(8) . . ?
O23W K1 O41 162.1(8) 2_666 . ?
O39 K1 O41 56.5(5) . . ?
O36 K1 O41 110.7(5) . . ?
O40 K1 O41 59.1(5) . . ?
O77 K1 O41 54.6(5) . . ?
O74 K1 O41 99.7(6) . . ?
O52 K1 O41 111.7(5) . . ?
O17W K1 Fe1 100.8(8) . . ?
O23W K1 Fe1 156.5(8) 2_666 . ?
O39 K1 Fe1 34.5(3) . . ?
O36 K1 Fe1 76.0(4) . . ?
O40 K1 Fe1 34.1(3) . . ?
O77 K1 Fe1 85.4(4) . . ?
O74 K1 Fe1 112.8(4) . . ?
O52 K1 Fe1 93.0(3) . . ?
O41 K1 Fe1 34.7(4) . . ?
O17W K1 Fe3 154.6(8) . . ?
O23W K1 Fe3 104.6(8) 2_666 . ?
O39 K1 Fe3 74.6(3) . . ?
O36 K1 Fe3 34.3(3) . . ?
O40 K1 Fe3 34.3(3) . . ?
O77 K1 Fe3 114.5(4) . . ?
O74 K1 Fe3 85.3(4) . . ?
O52 K1 Fe3 35.4(3) . . ?
O41 K1 Fe3 93.2(4) . . ?
Fe1 K1 Fe3 63.57(13) . . ?
O17W K1 W15 93.4(7) . . ?
O23W K1 W15 93.4(8) 2_666 . ?
O39 K1 W15 139.4(4) . . ?
O36 K1 W15 139.4(4) . . ?
O40 K1 W15 100.4(4) . . ?
O77 K1 W15 29.2(3) . . ?
O74 K1 W15 29.6(4) . . ?
O52 K1 W15 82.6(4) . . ?
O41 K1 W15 82.9(4) . . ?
Fe1 K1 W15 109.57(16) . . ?
Fe3 K1 W15 110.38(16) . . ?
O5W K2 O41 115.4(7) . . ?
O5W K2 O43 167.3(7) . . ?
O41 K2 O43 59.7(6) . . ?
O5W K2 O44 110.7(6) . 1_455 ?
O41 K2 O44 133.6(6) . 1_455 ?
O43 K2 O44 74.2(6) . 1_455 ?
O5W K2 O45 68.8(6) . 1_455 ?
O41 K2 O45 139.3(6) . 1_455 ?
O43 K2 O45 106.7(5) . 1_455 ?
O44 K2 O45 57.2(5) 1_455 1_455 ?
O5W K2 O76 105.8(6) . . ?
O41 K2 O76 105.6(6) . . ?
O43 K2 O76 86.9(5) . . ?
O44 K2 O76 64.4(5) 1_455 . ?
O45 K2 O76 112.0(5) 1_455 . ?
O5W K2 O39 131.4(6) . . ?
O41 K2 O39 54.8(5) . . ?
O43 K2 O39 57.2(5) . . ?
O44 K2 O39 96.7(5) 1_455 . ?
O45 K2 O39 153.6(5) 1_455 . ?
O76 K2 O39 51.4(4) . . ?
O5W K2 O17W 62.2(6) . . ?
O41 K2 O17W 76.7(7) . . ?
O43 K2 O17W 123.8(6) . . ?
O44 K2 O17W 131.6(7) 1_455 . ?
O45 K2 O17W 129.4(6) 1_455 . ?
O76 K2 O17W 71.8(7) . . ?
O39 K2 O17W 69.5(6) . . ?
O5W K2 O78 72.0(6) . . ?
O41 K2 O78 53.5(5) . . ?
O43 K2 O78 97.2(6) . . ?
O44 K2 O78 145.4(5) 1_455 . ?
O45 K2 O78 95.5(5) 1_455 . ?
O76 K2 O78 149.8(5) . . ?
O39 K2 O78 106.6(5) . . ?
O17W K2 O78 81.4(7) . . ?
O5W K2 Fe1 145.7(5) . . ?
O41 K2 Fe1 33.0(4) . . ?
O43 K2 Fe1 34.6(4) . . ?
O44 K2 Fe1 102.7(4) 1_455 . ?
O45 K2 Fe1 140.2(4) 1_455 . ?
O76 K2 Fe1 81.7(3) . . ?
O39 K2 Fe1 33.2(3) . . ?
O17W K2 Fe1 90.1(5) . . ?
O78 K2 Fe1 84.9(4) . . ?
O5W K2 W11 85.0(5) . 1_455 ?
O41 K2 W11 156.2(5) . 1_455 ?
O43 K2 W11 97.7(4) . 1_455 ?
O44 K2 W11 27.0(4) 1_455 1_455 ?
O45 K2 W11 34.6(3) 1_455 1_455 ?
O76 K2 W11 78.4(3) . 1_455 ?
O39 K2 W11 121.4(4) . 1_455 ?
O17W K2 W11 125.9(6) . 1_455 ?
O78 K2 W11 130.1(4) . 1_455 ?
Fe1 K2 W11 129.1(2) . 1_455 ?
O5W K2 K3 59.8(5) . 2_666 ?
O41 K2 K3 126.0(5) . 2_666 ?
O43 K2 K3 132.8(5) . 2_666 ?
O44 K2 K3 81.3(4) 1_455 2_666 ?
O45 K2 K3 92.2(4) 1_455 2_666 ?
O76 K2 K3 46.0(3) . 2_666 ?
O39 K2 K3 87.2(4) . 2_666 ?
O17W K2 K3 52.8(6) . 2_666 ?
O78 K2 K3 124.2(4) . 2_666 ?
Fe1 K2 K3 120.4(2) . 2_666 ?
W11 K2 K3 73.92(16) 1_455 2_666 ?
O76 K3 O46 84.7(5) 2_666 2_766 ?
O76 K3 O37 101.4(6) 2_666 . ?
O46 K3 O37 106.0(6) 2_766 . ?
O76 K3 O32 134.4(6) 2_666 . ?
O46 K3 O32 137.5(5) 2_766 . ?
O37 K3 O32 57.9(5) . . ?
O76 K3 O51 138.7(5) 2_666 2_766 ?
O46 K3 O51 57.6(5) 2_766 2_766 ?
O37 K3 O51 76.4(5) . 2_766 ?
O32 K3 O51 80.0(5) . 2_766 ?
O76 K3 O33 142.4(6) 2_666 . ?
O46 K3 O33 103.8(5) 2_766 . ?
O37 K3 O33 110.8(6) . . ?
O32 K3 O33 57.9(5) . . ?
O51 K3 O33 70.0(5) 2_766 . ?
O76 K3 O2W 75.7(6) 2_666 . ?
O46 K3 O2W 157.3(6) 2_766 . ?
O37 K3 O2W 89.2(6) . . ?
O32 K3 O2W 64.9(6) . . ?
O51 K3 O2W 144.3(6) 2_766 . ?
O33 K3 O2W 85.7(6) . . ?
O76 K3 O17W 77.8(7) 2_666 2_666 ?
O46 K3 O17W 111.7(7) 2_766 2_666 ?
O37 K3 O17W 142.0(7) . 2_666 ?
O32 K3 O17W 95.2(7) . 2_666 ?
O51 K3 O17W 128.8(6) 2_766 2_666 ?
O33 K3 O17W 64.9(7) . 2_666 ?
O2W K3 O17W 53.5(7) . 2_666 ?
O76 K3 O5W 98.6(6) 2_666 2_666 ?
O46 K3 O5W 62.2(5) 2_766 2_666 ?
O37 K3 O5W 155.7(6) . 2_666 ?
O32 K3 O5W 114.9(5) . 2_666 ?
O51 K3 O5W 79.5(5) 2_766 2_666 ?
O33 K3 O5W 57.0(5) . 2_666 ?
O2W K3 O5W 109.2(6) . 2_666 ?
O17W K3 O5W 56.4(6) 2_666 2_666 ?
O76 K3 W4 146.9(4) 2_666 . ?
O46 K3 W4 124.5(4) 2_766 . ?
O37 K3 W4 86.1(4) . . ?
O32 K3 W4 30.3(3) . . ?
O51 K3 W4 74.4(4) 2_766 . ?
O33 K3 W4 27.7(4) . . ?
O2W K3 W4 72.2(4) . . ?
O17W K3 W4 76.8(6) 2_666 . ?
O5W K3 W4 84.6(4) 2_666 . ?
O76 K3 W12 113.6(4) 2_666 2_766 ?
O46 K3 W12 30.4(3) 2_766 2_766 ?
O37 K3 W12 90.5(4) . 2_766 ?
O32 K3 W12 107.1(4) . 2_766 ?
O51 K3 W12 27.2(3) 2_766 2_766 ?
O33 K3 W12 85.6(4) . 2_766 ?
O2W K3 W12 170.5(5) . 2_766 ?
O17W K3 W12 125.1(5) 2_666 2_766 ?
O5W K3 W12 68.7(4) 2_666 2_766 ?
W4 K3 W12 98.28(15) . 2_766 ?
O76 K3 W5 116.8(5) 2_666 . ?
O46 K3 W5 125.3(4) 2_766 . ?
O37 K3 W5 25.6(4) . . ?
O32 K3 W5 32.5(3) . . ?
O51 K3 W5 78.8(4) 2_766 . ?
O33 K3 W5 88.4(4) . . ?
O2W K3 W5 74.8(5) . . ?
O17W K3 W5 121.6(6) 2_666 . ?
O5W K3 W5 143.8(4) 2_666 . ?
W4 K3 W5 61.82(10) . . ?
W12 K3 W5 101.33(15) 2_766 . ?
O78 K4 O9W 142.0(8) . . ?
O78 K4 O11W 71.2(7) . . ?
O9W K4 O11W 95.3(8) . . ?
O78 K4 O5W 79.1(7) . . ?
O9W K4 O5W 136.7(8) . . ?
O11W K4 O5W 116.1(8) . . ?
O78 K4 O73 152.1(7) . 1_455 ?
O9W K4 O73 63.9(7) . 1_455 ?
O11W K4 O73 125.8(7) . 1_455 ?
O5W K4 O73 73.4(6) . 1_455 ?
O78 K4 O55 65.0(6) . 1_455 ?
O9W K4 O55 101.1(7) . 1_455 ?
O11W K4 O55 126.9(7) . 1_455 ?
O5W K4 O55 83.8(6) . 1_455 ?
O73 K4 O55 106.7(6) 1_455 1_455 ?
O78 K4 O56 113.0(6) . 1_455 ?
O9W K4 O56 77.2(6) . 1_455 ?
O11W K4 O56 172.0(8) . 1_455 ?
O5W K4 O56 71.8(5) . 1_455 ?
O73 K4 O56 53.5(5) 1_455 1_455 ?
O55 K4 O56 53.2(5) 1_455 1_455 ?
O78 K4 O26W 80.2(10) . . ?
O9W K4 O26W 124.5(11) . . ?
O11W K4 O26W 60.2(9) . . ?
O5W K4 O26W 59.8(8) . . ?
O73 K4 O26W 90.0(9) 1_455 . ?
O55 K4 O26W 134.0(10) 1_455 . ?
O56 K4 O26W 126.5(7) 1_455 . ?
O78 K4 O15W 64.2(8) . . ?
O9W K4 O15W 78.3(9) . . ?
O11W K4 O15W 59.3(9) . . ?
O5W K4 O15W 142.7(8) . . ?
O73 K4 O15W 141.9(8) 1_455 . ?
O55 K4 O15W 75.1(8) 1_455 . ?
O56 K4 O15W 115.6(8) 1_455 . ?
O26W K4 O15W 116.6(9) . . ?
O78 K4 W14 133.8(5) . 1_455 ?
O9W K4 W14 72.5(6) . 1_455 ?
O11W K4 W14 151.0(6) . 1_455 ?
O5W K4 W14 65.6(4) . 1_455 ?
O73 K4 W14 25.2(4) 1_455 1_455 ?
O55 K4 W14 81.9(4) 1_455 1_455 ?
O56 K4 W14 29.2(3) 1_455 1_455 ?
O26W K4 W14 104.5(6) . 1_455 ?
O15W K4 W14 138.3(7) . 1_455 ?
O78 K4 W13 84.7(5) . 1_455 ?
O9W K4 W13 94.8(6) . 1_455 ?
O11W K4 W13 151.6(6) . 1_455 ?
O5W K4 W13 71.9(4) . 1_455 ?
O73 K4 W13 82.4(4) 1_455 1_455 ?
O55 K4 W13 24.8(4) 1_455 1_455 ?
O56 K4 W13 29.3(3) 1_455 1_455 ?
O26W K4 W13 131.3(8) . 1_455 ?
O15W K4 W13 97.1(7) . 1_455 ?
W14 K4 W13 57.34(13) 1_455 1_455 ?
O78 K4 K8 125.7(5) . . ?
O9W K4 K8 37.2(5) . . ?
O11W K4 K8 126.1(7) . . ?
O5W K4 K8 117.3(5) . . ?
O73 K4 K8 65.7(4) 1_455 . ?
O55 K4 K8 66.1(4) 1_455 . ?
O56 K4 K8 45.9(3) 1_455 . ?
O26W K4 K8 153.9(9) . . ?
O15W K4 K8 81.8(7) . . ?
W14 K4 K8 56.99(17) 1_455 . ?
W13 K4 K8 57.74(17) 1_455 . ?
O44 K5 O6 108.2(6) 1_455 1_455 ?
O44 K5 O1W 75.7(7) 1_455 . ?
O6 K5 O1W 84.2(6) 1_455 . ?
O44 K5 O26 80.7(5) 1_455 . ?
O6 K5 O26 164.7(7) 1_455 . ?
O1W K5 O26 86.2(6) . . ?
O44 K5 O21 121.8(6) 1_455 . ?
O6 K5 O21 122.2(6) 1_455 . ?
O1W K5 O21 132.4(6) . . ?
O26 K5 O21 58.1(5) . . ?
O44 K5 O20 137.6(6) 1_455 . ?
O6 K5 O20 105.7(6) 1_455 . ?
O1W K5 O20 83.3(6) . . ?
O26 K5 O20 61.3(5) . . ?
O21 K5 O20 53.2(5) . . ?
O44 K5 O24W 148.0(11) 1_455 . ?
O6 K5 O24W 53.7(11) 1_455 . ?
O1W K5 O24W 76.2(11) . . ?
O26 K5 O24W 112.3(11) . . ?
O21 K5 O24W 88.7(11) . . ?
O20 K5 O24W 52.2(10) . . ?
O44 K5 Fe2 94.1(4) 1_455 . ?
O6 K5 Fe2 153.7(5) 1_455 . ?
O1W K5 Fe2 115.5(5) . . ?
O26 K5 Fe2 29.9(4) . . ?
O21 K5 Fe2 31.6(4) . . ?
O20 K5 Fe2 62.5(4) . . ?
O24W K5 Fe2 111.7(10) . . ?
O44 K5 W7 143.1(5) 1_455 . ?
O6 K5 W7 108.4(5) 1_455 . ?
O1W K5 W7 112.5(5) . . ?
O26 K5 W7 64.7(4) . . ?
O21 K5 W7 26.9(4) . . ?
O20 K5 W7 29.2(4) . . ?
O24W K5 W7 63.7(10) . . ?
Fe2 K5 W7 49.34(11) . . ?
O44 K5 W11 21.4(4) 1_455 1_455 ?
O6 K5 W11 86.9(4) 1_455 1_455 ?
O1W K5 W11 70.4(5) . 1_455 ?
O26 K5 W11 101.0(4) . 1_455 ?
O21 K5 W11 140.7(5) . 1_455 ?
O20 K5 W11 149.6(4) . 1_455 ?
O24W K5 W11 130.4(10) . 1_455 ?
Fe2 K5 W11 115.3(2) . 1_455 ?
W7 K5 W11 164.5(2) . 1_455 ?
O44 K5 W8 71.9(4) 1_455 . ?
O6 K5 W8 147.7(5) 1_455 . ?
O1W K5 W8 64.2(4) . . ?
O26 K5 W8 22.5(4) . . ?
O21 K5 W8 79.2(4) . . ?
O20 K5 W8 65.9(4) . . ?
O24W K5 W8 108.7(10) . . ?
Fe2 K5 W8 52.37(11) . . ?
W7 K5 W8 79.69(13) . . ?
W11 K5 W8 88.58(15) 1_455 . ?
O44 K5 K11 127.4(6) 1_455 . ?
O6 K5 K11 83.1(5) 1_455 . ?
O1W K5 K11 156.3(6) . . ?
O26 K5 K11 101.5(5) . . ?
O21 K5 K11 44.5(5) . . ?
O20 K5 K11 81.0(5) . . ?
O24W K5 K11 80.2(10) . . ?
Fe2 K5 K11 72.1(3) . . ?
W7 K5 K11 53.8(3) . . ?
W11 K5 K11 128.6(3) 1_455 . ?
W8 K5 K11 123.5(3) . . ?
O64 K6 O15 78.1(7) 1_465 . ?
O64 K6 O14 116.6(7) 1_465 2_675 ?
O15 K6 O14 164.6(8) . 2_675 ?
O64 K6 O10W 160.5(8) 1_465 . ?
O15 K6 O10W 83.6(8) . . ?
O14 K6 O10W 81.2(7) 2_675 . ?
O64 K6 O16W 75.5(9) 1_465 2_675 ?
O15 K6 O16W 122.7(10) . 2_675 ?
O14 K6 O16W 68.5(9) 2_675 2_675 ?
O10W K6 O16W 120.9(10) . 2_675 ?
O64 K6 O31 65.1(6) 1_465 2_675 ?
O15 K6 O31 133.0(8) . 2_675 ?
O14 K6 O31 56.8(7) 2_675 2_675 ?
O10W K6 O31 126.2(8) . 2_675 ?
O16W K6 O31 76.1(9) 2_675 2_675 ?
O64 K6 W9 88.4(4) 1_465 2_675 ?
O15 K6 W9 159.5(6) . 2_675 ?
O14 K6 W9 29.9(5) 2_675 2_675 ?
O10W K6 W9 107.3(6) . 2_675 ?
O16W K6 W9 67.1(8) 2_675 2_675 ?
O31 K6 W9 27.1(4) 2_675 2_675 ?
O64 K6 K11 111.8(6) 1_465 2_675 ?
O15 K6 K11 110.0(7) . 2_675 ?
O14 K6 K11 70.3(6) 2_675 2_675 ?
O10W K6 K11 80.6(8) . 2_675 ?
O16W K6 K11 42.2(8) 2_675 2_675 ?
O31 K6 K11 110.2(7) 2_675 2_675 ?
W9 K6 K11 89.3(4) 2_675 2_675 ?
O64 K6 K12 77.8(6) 1_465 2_675 ?
O15 K6 K12 124.8(7) . 2_675 ?
O14 K6 K12 66.1(5) 2_675 2_675 ?
O10W K6 K12 118.8(8) . 2_675 ?
O16W K6 K12 2.6(8) 2_675 2_675 ?
O31 K6 K12 75.9(6) 2_675 2_675 ?
W9 K6 K12 65.7(3) 2_675 2_675 ?
K11 K6 K12 40.9(5) 2_675 2_675 ?
O64 K6 W3 94.0(5) 1_465 . ?
O15 K6 W3 18.6(5) . . ?
O14 K6 W3 146.2(6) 2_675 . ?
O10W K6 W3 66.8(5) . . ?
O16W K6 W3 137.6(8) 2_675 . ?
O31 K6 W3 136.7(6) 2_675 . ?
W9 K6 W3 154.9(4) 2_675 . ?
K11 K6 W3 112.7(5) 2_675 . ?
K12 K6 W3 139.2(4) 2_675 . ?
O64 K6 W18 17.0(4) 1_465 1_465 ?
O15 K6 W18 77.2(6) . 1_465 ?
O14 K6 W18 118.2(5) 2_675 1_465 ?
O10W K6 W18 158.0(6) . 1_465 ?
O16W K6 W18 63.5(8) 2_675 1_465 ?
O31 K6 W18 75.4(5) 2_675 1_465 ?
W9 K6 W18 94.27(19) 2_675 1_465 ?
K11 K6 W18 95.9(4) 2_675 1_465 ?
K12 K6 W18 66.1(3) 2_675 1_465 ?
W3 K6 W18 95.28(18) . 1_465 ?
O64 K6 K8 57.3(4) 1_465 1_565 ?
O15 K6 K8 29.5(5) . 1_565 ?
O14 K6 K8 163.4(6) 2_675 1_565 ?
O10W K6 K8 107.7(6) . 1_565 ?
O16W K6 K8 95.0(8) 2_675 1_565 ?
O31 K6 K8 122.1(5) 2_675 1_565 ?
W9 K6 K8 145.0(3) 2_675 1_565 ?
K11 K6 K8 96.8(4) 2_675 1_565 ?
K12 K6 K8 97.3(4) 2_675 1_565 ?
W3 K6 K8 47.89(13) . 1_565 ?
W18 K6 K8 50.93(14) 1_465 1_565 ?
K7 K7 O52 121.7(8) 2_766 . ?
K7 K7 O23W 127.9(10) 2_766 2_666 ?
O52 K7 O23W 85.3(8) . 2_666 ?
K7 K7 O37 69.2(6) 2_766 2_766 ?
O52 K7 O37 99.8(6) . 2_766 ?
O23W K7 O37 155.8(9) 2_666 2_766 ?
K7 K7 O51 137.0(8) 2_766 . ?
O52 K7 O51 55.0(5) . . ?
O23W K7 O51 95.0(8) 2_666 . ?
O37 K7 O51 69.7(5) 2_766 . ?
K7 K7 O37 63.5(6) 2_766 . ?
O52 K7 O37 104.5(6) . . ?
O23W K7 O37 67.0(8) 2_666 . ?
O37 K7 O37 132.8(5) 2_766 . ?
O51 K7 O37 155.1(6) . . ?
K7 K7 O34 96.0(6) 2_766 2_766 ?
O52 K7 O34 124.0(6) . 2_766 ?
O23W K7 O34 103.7(8) 2_666 2_766 ?
O37 K7 O34 53.9(5) 2_766 2_766 ?
O51 K7 O34 69.1(5) . 2_766 ?
O37 K7 O34 130.2(6) . 2_766 ?
K7 K7 O35 67.2(6) 2_766 2_766 ?
O52 K7 O35 170.4(7) . 2_766 ?
O23W K7 O35 86.0(8) 2_666 2_766 ?
O37 K7 O35 86.7(5) 2_766 2_766 ?
O51 K7 O35 122.1(6) . 2_766 ?
O37 K7 O35 75.6(5) . 2_766 ?
O34 K7 O35 54.7(5) 2_766 2_766 ?
K7 K7 O35 66.9(6) 2_766 . ?
O52 K7 O35 55.0(5) . . ?
O23W K7 O35 123.3(8) 2_666 . ?
O37 K7 O35 77.3(5) 2_766 . ?
O51 K7 O35 92.3(5) . . ?
O37 K7 O35 84.3(5) . . ?
O34 K7 O35 131.1(6) 2_766 . ?
O35 K7 O35 134.1(5) 2_766 . ?
K7 K7 O36 87.8(6) 2_766 . ?
O52 K7 O36 53.9(5) . . ?
O23W K7 O36 73.3(8) 2_666 . ?
O37 K7 O36 128.6(6) 2_766 . ?
O51 K7 O36 108.5(5) . . ?
O37 K7 O36 51.2(5) . . ?
O34 K7 O36 176.2(6) 2_766 . ?
O35 K7 O36 126.7(6) 2_766 . ?
O35 K7 O36 51.2(5) . . ?
K7 K7 W12 137.7(7) 2_766 . ?
O52 K7 W12 27.5(4) . . ?
O23W K7 W12 87.5(7) 2_666 . ?
O37 K7 W12 86.5(5) 2_766 . ?
O51 K7 W12 27.7(3) . . ?
O37 K7 W12 129.7(5) . . ?
O34 K7 W12 96.8(4) 2_766 . ?
O35 K7 W12 147.9(5) 2_766 . ?
O35 K7 W12 74.4(4) . . ?
O36 K7 W12 80.8(4) . . ?
K7 K7 W5 73.8(5) 2_766 2_766 ?
O52 K7 W5 120.1(5) . 2_766 ?
O23W K7 W5 133.7(8) 2_666 2_766 ?
O37 K7 W5 25.9(4) 2_766 2_766 ?
O51 K7 W5 75.0(4) . 2_766 ?
O37 K7 W5 129.9(5) . 2_766 ?
O34 K7 W5 30.2(3) 2_766 2_766 ?
O35 K7 W5 64.2(4) 2_766 2_766 ?
O35 K7 W5 102.4(4) . 2_766 ?
O36 K7 W5 152.9(5) . 2_766 ?
W12 K7 W5 99.4(3) . 2_766 ?
O9W K8 O14W 98.9(9) . . ?
O9W K8 O15 130.5(8) . 1_545 ?
O14W K8 O15 84.6(8) . 1_545 ?
O9W K8 O13W 69.4(9) . . ?
O14W K8 O13W 127.2(9) . . ?
O15 K8 O13W 69.7(8) 1_545 . ?
O9W K8 O57 121.8(7) . 1_455 ?
O14W K8 O57 133.6(7) . 1_455 ?
O15 K8 O57 84.7(6) 1_545 1_455 ?
O13W K8 O57 90.2(8) . 1_455 ?
O9W K8 O16 80.9(7) . 1_545 ?
O14W K8 O16 61.8(6) . 1_545 ?
O15 K8 O16 57.4(6) 1_545 1_545 ?
O13W K8 O16 65.5(7) . 1_545 ?
O57 K8 O16 139.6(6) 1_455 1_545 ?
O9W K8 O75 85.9(7) . 1_455 ?
O14W K8 O75 70.7(7) . 1_455 ?
O15 K8 O75 139.4(6) 1_545 1_455 ?
O13W K8 O75 150.6(8) . 1_455 ?
O57 K8 O75 89.6(6) 1_455 1_455 ?
O16 K8 O75 127.5(6) 1_545 1_455 ?
O9W K8 O56 79.5(7) . 1_455 ?
O14W K8 O56 124.1(7) . 1_455 ?
O15 K8 O56 137.7(6) 1_545 1_455 ?
O13W K8 O56 104.7(7) . 1_455 ?
O57 K8 O56 53.1(5) 1_455 1_455 ?
O16 K8 O56 160.2(6) 1_545 1_455 ?
O75 K8 O56 53.4(5) 1_455 1_455 ?
O9W K8 O66 136.9(7) . 1_455 ?
O14W K8 O66 82.4(7) . 1_455 ?
O15 K8 O66 92.6(6) 1_545 1_455 ?
O13W K8 O66 141.4(8) . 1_455 ?
O57 K8 O66 53.2(5) 1_455 1_455 ?
O16 K8 O66 133.4(6) 1_545 1_455 ?
O75 K8 O66 53.6(5) 1_455 1_455 ?
O56 K8 O66 65.2(5) 1_455 1_455 ?
O9W K8 W3 109.3(6) . 1_545 ?
O14W K8 W3 70.8(6) . 1_545 ?
O15 K8 W3 26.2(5) 1_545 1_545 ?
O13W K8 W3 66.1(6) . 1_545 ?
O57 K8 W3 110.3(4) 1_455 1_545 ?
O16 K8 W3 31.3(4) 1_545 1_545 ?
O75 K8 W3 140.3(4) 1_455 1_545 ?
O56 K8 W3 162.3(4) 1_455 1_545 ?
O66 K8 W3 111.7(4) 1_455 1_545 ?
O9W K8 W14 72.1(6) . 1_455 ?
O14W K8 W14 97.5(6) . 1_455 ?
O15 K8 W14 156.9(5) 1_545 1_455 ?
O13W K8 W14 123.9(7) . 1_455 ?
O57 K8 W14 77.2(4) 1_455 1_455 ?
O16 K8 W14 143.0(5) 1_545 1_455 ?
O75 K8 W14 28.4(3) 1_455 1_455 ?
O56 K8 W14 28.3(3) 1_455 1_455 ?
O66 K8 W14 65.1(3) 1_455 1_455 ?
W3 K8 W14 168.3(3) 1_545 1_455 ?
O9W K8 W18 144.3(6) . 1_455 ?
O14W K8 W18 105.3(6) . 1_455 ?
O15 K8 W18 78.3(5) 1_545 1_455 ?
O13W K8 W18 113.0(7) . 1_455 ?
O57 K8 W18 28.3(4) 1_455 1_455 ?
O16 K8 W18 133.9(5) 1_545 1_455 ?
O75 K8 W18 78.0(4) 1_455 1_455 ?
O56 K8 W18 65.3(3) 1_455 1_455 ?
O66 K8 W18 28.4(3) 1_455 1_455 ?
W3 K8 W18 103.33(19) 1_545 1_455 ?
W14 K8 W18 78.97(16) 1_455 1_455 ?
O55 K9 O62 98.9(7) . 1_655 ?
O55 K9 O3W 145.0(15) . . ?
O62 K9 O3W 71.3(10) 1_655 . ?
O55 K9 O15W 84.0(11) . 1_655 ?
O62 K9 O15W 91.2(10) 1_655 1_655 ?
O3W K9 O15W 63.3(13) . 1_655 ?
O55 K9 O78 59.2(6) . 1_655 ?
O62 K9 O78 51.3(5) 1_655 1_655 ?
O3W K9 O78 91.2(11) . 1_655 ?
O15W K9 O78 58.2(9) 1_655 1_655 ?
O55 K9 W19 81.3(6) . 1_655 ?
O62 K9 W19 26.3(4) 1_655 1_655 ?
O3W K9 W19 76.2(9) . 1_655 ?
O15W K9 W19 70.0(8) 1_655 1_655 ?
O78 K9 W19 25.8(3) 1_655 1_655 ?
O55 K9 K11 105.2(8) . 2_765 ?
O62 K9 K11 132.3(10) 1_655 2_765 ?
O3W K9 K11 105.7(10) . 2_765 ?
O15W K9 K11 131.3(9) 1_655 2_765 ?
O78 K9 K11 163.0(8) 1_655 2_765 ?
W19 K9 K11 157.6(8) 1_655 2_765 ?
O55 K9 K4 40.7(6) . 1_655 ?
O62 K9 K4 86.8(6) 1_655 1_655 ?
O3W K9 K4 104.4(12) . 1_655 ?
O15W K9 K4 45.4(8) 1_655 1_655 ?
O78 K9 K4 35.6(4) 1_655 1_655 ?
W19 K9 K4 60.9(3) 1_655 1_655 ?
K11 K9 K4 136.6(5) 2_765 1_655 ?
O19W K10 O23W 123.6(18) . . ?
O19W K10 O27 69.8(15) . . ?
O23W K10 O27 75.2(11) . . ?
O19W K10 O4W 51.1(15) . . ?
O23W K10 O4W 134.9(12) . . ?
O27 K10 O4W 121.0(10) . . ?
O19W K10 O71 119.8(17) . 2_666 ?
O23W K10 O71 102.6(11) . 2_666 ?
O27 K10 O71 167.9(11) . 2_666 ?
O4W K10 O71 69.2(8) . 2_666 ?
O19W K10 O10 64.3(15) . 1_455 ?
O23W K10 O10 73.5(10) . 1_455 ?
O27 K10 O10 90.6(8) . 1_455 ?
O4W K10 O10 65.1(7) . 1_455 ?
O71 K10 O10 100.3(9) 2_666 1_455 ?
O19W K10 O14W 97.5(17) . 1_565 ?
O23W K10 O14W 129.3(12) . 1_565 ?
O27 K10 O14W 96.0(9) . 1_565 ?
O4W K10 O14W 92.9(9) . 1_565 ?
O71 K10 O14W 76.0(8) 2_666 1_565 ?
O10 K10 O14W 157.1(11) 1_455 1_565 ?
O19W K10 W6 81.6(15) . . ?
O23W K10 W6 83.7(9) . . ?
O27 K10 W6 23.8(5) . . ?
O4W K10 W6 129.2(8) . . ?
O71 K10 W6 145.0(8) 2_666 . ?
O10 K10 W6 114.5(7) 1_455 . ?
O14W K10 W6 73.7(7) 1_565 . ?
O19W K10 W15 124.7(16) . 2_666 ?
O23W K10 W15 87.9(9) . 2_666 ?
O27 K10 W15 162.6(9) . 2_666 ?
O4W K10 W15 74.1(7) . 2_666 ?
O71 K10 W15 16.8(4) 2_666 2_666 ?
O10 K10 W15 88.4(6) 1_455 2_666 ?
O14W K10 W15 91.6(7) 1_565 2_666 ?
W6 K10 W15 151.9(6) . 2_666 ?
O19W K10 K1 155.2(16) . 2_666 ?
O23W K10 K1 38.7(8) . 2_666 ?
O27 K10 K1 109.3(8) . 2_666 ?
O4W K10 K1 123.2(8) . 2_666 ?
O71 K10 K1 65.5(5) 2_666 2_666 ?
O10 K10 K1 91.2(6) 1_455 2_666 ?
O14W K10 K1 107.1(8) 1_565 2_666 ?
W6 K10 K1 107.5(5) . 2_666 ?
W15 K10 K1 53.4(2) 2_666 2_666 ?
O19W K10 K7 102.9(15) . 2_666 ?
O23W K10 K7 30.0(8) . 2_666 ?
O27 K10 K7 84.4(7) . 2_666 ?
O4W K10 K7 105.6(7) . 2_666 ?
O71 K10 K7 99.6(6) 2_666 2_666 ?
O10 K10 K7 44.2(5) 1_455 2_666 ?
O14W K10 K7 158.3(9) 1_565 2_666 ?
W6 K10 K7 102.0(4) . 2_666 ?
W15 K10 K7 82.8(3) 2_666 2_666 ?
K1 K10 K7 53.1(3) 2_666 2_666 ?
O16W K11 O8W 127.2(13) . . ?
O16W K11 K12 24.0(9) . . ?
O8W K11 K12 150.1(12) . . ?
O16W K11 O19 95.3(11) . . ?
O8W K11 O19 55.2(8) . . ?
K12 K11 O19 105.3(9) . . ?
O16W K11 O21 65.7(11) . . ?
O8W K11 O21 107.6(9) . . ?
K12 K11 O21 60.5(7) . . ?
O19 K11 O21 52.6(6) . . ?
O16W K11 W7 75.5(10) . . ?
O8W K11 W7 80.4(7) . . ?
K12 K11 W7 80.9(7) . . ?
O19 K11 W7 25.4(4) . . ?
O21 K11 W7 28.6(4) . . ?
O16W K11 K9 100.4(10) . 2_765 ?
O8W K11 K9 93.7(10) . 2_765 ?
K12 K11 K9 100.0(7) . 2_765 ?
O19 K11 K9 148.3(10) . 2_765 ?
O21 K11 K9 158.7(9) . 2_765 ?
W7 K11 K9 168.0(8) . 2_765 ?
O16W K11 K6 46.1(9) . 2_675 ?
O8W K11 K6 81.3(8) . 2_675 ?
K12 K11 K6 69.9(8) . 2_675 ?
O19 K11 K6 70.0(6) . 2_675 ?
O21 K11 K6 80.4(6) . 2_675 ?
W7 K11 K6 67.0(4) . 2_675 ?
K9 K11 K6 102.0(6) 2_765 2_675 ?
O16W K11 K5 100.7(11) . . ?
O8W K11 K5 102.7(8) . . ?
K12 K11 K5 85.2(8) . . ?
O19 K11 K5 65.1(6) . . ?
O21 K11 K5 40.4(5) . . ?
W7 K11 K5 55.0(3) . . ?
K9 K11 K5 136.9(7) 2_765 . ?
K6 K11 K5 119.7(6) 2_675 . ?
O16W K12 K11 72(2) . . ?
O16W K12 O13 78(2) . . ?
K11 K12 O13 113.3(9) . . ?
O16W K12 O59 71(2) . 2_765 ?
K11 K12 O59 128.6(12) . 2_765 ?
O13 K12 O59 92.2(9) . 2_765 ?
O16W K12 O25 136(2) . . ?
K11 K12 O25 109.6(10) . . ?
O13 K12 O25 60.8(7) . . ?
O59 K12 O25 121.8(10) 2_765 . ?
O16W K12 O21 88(2) . . ?
K11 K12 O21 65.6(7) . . ?
O13 K12 O21 55.1(6) . . ?
O59 K12 O21 144.8(10) 2_765 . ?
O25 K12 O21 57.0(7) . . ?
O16W K12 O49 123(2) . 2_765 ?
K11 K12 O49 143.4(9) . 2_765 ?
O13 K12 O49 103.0(9) . 2_765 ?
O59 K12 O49 52.2(6) 2_765 2_765 ?
O25 K12 O49 82.8(9) . 2_765 ?
O21 K12 O49 139.5(11) . 2_765 ?
O16W K12 Fe2 102(2) . . ?
K11 K12 Fe2 99.3(7) . . ?
O13 K12 Fe2 33.6(5) . . ?
O59 K12 Fe2 122.2(8) 2_765 . ?
O25 K12 Fe2 34.3(4) . . ?
O21 K12 Fe2 33.9(4) . . ?
O49 K12 Fe2 108.2(8) 2_765 . ?
O16W K12 W16 98(2) . 2_765 ?
K11 K12 W16 133.2(8) . 2_765 ?
O13 K12 W16 108.6(8) . 2_765 ?
O59 K12 W16 29.0(4) 2_765 2_765 ?
O25 K12 W16 108.4(9) . 2_765 ?
O21 K12 W16 161.2(9) . 2_765 ?
O49 K12 W16 26.7(3) 2_765 2_765 ?
Fe2 K12 W16 127.4(7) . 2_765 ?
O16W K12 K6 7(2) . 2_675 ?
K11 K12 K6 69.2(8) . 2_675 ?
O13 K12 K6 74.4(8) . 2_675 ?
O59 K12 K6 76.7(8) 2_765 2_675 ?
O25 K12 K6 130.8(8) . 2_675 ?
O21 K12 K6 81.7(7) . 2_675 ?
O49 K12 K6 128.8(8) 2_765 2_675 ?
Fe2 K12 K6 96.5(6) . 2_675 ?
W16 K12 K6 104.1(6) 2_765 2_675 ?
K2 O5W K4 105.3(8) . . ?
K2 O5W K3 76.4(6) . 2_666 ?
K4 O5W K3 171.1(8) . 2_666 ?
K8 O9W K4 104.2(9) . . ?
O12W O13W K8 138(2) . . ?
K8 O14W K10 165.2(13) . 1_545 ?
O21W O15W K9 133(3) . 1_455 ?
O21W O15W K4 111(3) . . ?
K9 O15W K4 92.5(10) 1_455 . ?
K12 O16W K11 84(2) . . ?
K12 O16W K6 171(3) . 2_675 ?
K11 O16W K6 91.7(13) . 2_675 ?
K1 O17W K3 134.8(11) . 2_666 ?
K1 O17W K2 94.3(9) . . ?
K3 O17W K2 72.9(8) 2_666 . ?
K10 O23W K1 105.3(12) . 2_666 ?
K10 O23W K7 124.0(14) . 2_666 ?
K1 O23W K7 92.6(11) 2_666 2_666 ?
O20W O24W K5 162(4) . . ?
C11 N1 C10 130(4) . . ?
C11 N1 H1A 104.8 . . ?
C10 N1 H1A 104.8 . . ?
C11 N1 H1B 104.8 . . ?
C10 N1 H1B 104.8 . . ?
H1A N1 H1B 105.8 . . ?
N1 C10 H10A 109.5 . . ?
N1 C10 H10B 109.5 . . ?
H10A C10 H10B 109.5 . . ?
N1 C10 H10C 109.5 . . ?
H10A C10 H10C 109.5 . . ?
H10B C10 H10C 109.5 . . ?
N1 C11 H11A 109.5 . . ?
N1 C11 H11B 109.5 . . ?
H11A C11 H11B 109.5 . . ?
N1 C11 H11C 109.5 . . ?
H11A C11 H11C 109.5 . . ?
H11B C11 H11C 109.5 . . ?

loop_
_geom_bond_atom_site_label_1
_geom_bond_atom_site_label_2
_geom_bond_distance
_geom_bond_site_symmetry_2
_geom_bond_publ_flag
Fe1 O24 1.973(18) . ?
Fe1 O40 1.984(17) . ?
Fe1 O42 1.990(16) . ?
Fe1 O39 2.006(17) . ?
Fe1 O41 2.017(19) . ?
Fe1 O43 2.092(18) . ?
Fe1 K1 3.537(7) . ?
Fe1 K2 3.659(7) . ?
Fe2 O26 1.941(17) . ?
Fe2 O24 1.982(17) . ?
Fe2 O13 1.99(2) . ?
Fe2 O21 2.01(2) . ?
Fe2 O25 2.026(19) . ?
Fe2 O22 2.126(18) . ?
Fe2 K12 3.60(2) . ?
Fe2 K5 3.787(8) . ?
Fe3 O9 1.972(18) . ?
Fe3 O40 1.992(17) . ?
Fe3 O48 1.997(17) . ?
Fe3 O36 1.999(17) . ?
Fe3 O52 2.054(17) . ?
Fe3 O35 2.071(18) . ?
Fe3 K1 3.540(7) . ?
Fe3 K7 3.877(11) . ?
W1 O1 1.70(2) . ?
W1 O4 1.85(2) . ?
W1 O2 1.879(18) . ?
W1 O5 1.92(2) . ?
W1 O3 1.96(2) . ?
W1 O12 2.390(15) . ?
W2 O10 1.727(17) . ?
W2 O11 1.89(2) . ?
W2 O3 1.901(18) . ?
W2 O34 1.910(17) . ?
W2 O8 1.94(2) . ?
W2 O12 2.355(17) . ?
W3 O15 1.71(2) . ?
W3 O18 1.89(2) . ?
W3 O17 1.899(19) . ?
W3 O5 1.910(19) . ?
W3 O16 1.95(2) . ?
W3 O23 2.314(19) . ?
W3 K8 3.730(8) 1_565 ?
W3 K6 4.046(9) . ?
W4 O33 1.703(19) . ?
W4 O32 1.850(16) . ?
W4 O29 1.930(18) . ?
W4 O11 1.939(19) . ?
W4 O16 1.942(18) . ?
W4 O23 2.366(18) . ?
W4 K3 3.607(6) . ?
W5 O37 1.729(18) . ?
W5 O36 1.801(17) . ?
W5 O38 1.917(17) . ?
W5 O34 1.933(17) . ?
W5 O32 2.048(16) . ?
W5 O30 2.263(15) . ?
W5 K3 3.745(6) . ?
W5 K7 3.826(11) 2_766 ?
W5 K7 3.928(11) . ?
W5 K1 4.043(6) . ?
W6 O27 1.73(2) . ?
W6 O28 1.78(2) . ?
W6 O20 1.91(2) . ?
W6 O29 1.923(18) . ?
W6 O18 1.98(2) . ?
W6 O23 2.309(18) . ?
W6 K10 3.744(19) . ?
W7 O19 1.697(18) . ?
W7 O21 1.843(18) . ?
W7 O14 1.92(2) . ?
W7 O20 1.92(2) . ?
W7 O17 1.964(18) . ?
W7 O22 2.422(18) . ?
W7 K11 3.83(2) . ?
W7 K5 3.891(7) . ?
W8 O76 1.727(16) . ?
W8 O39 1.796(17) . ?
W8 O26 1.822(18) . ?
W8 O38 1.955(17) . ?
W8 O28 2.15(2) . ?
W8 O30 2.202(16) . ?
W8 K2 3.874(7) . ?
W8 K5 4.078(7) . ?
W9 O31 1.73(2) . ?
W9 O13 1.831(19) . ?
W9 O14 1.92(2) . ?
W9 O7 1.939(18) . ?
W9 O4 2.05(2) . ?
W9 O22 2.360(18) . ?
W9 K6 3.750(9) 2_675 ?
W10 O6 1.711(18) . ?
W10 O9 1.831(18) . ?
W10 O7 1.899(18) . ?
W10 O8 1.930(17) . ?
W10 O2 1.986(17) . ?
W10 O12 2.360(16) . ?
W11 O44 1.730(18) . ?
W11 O48 1.794(17) . ?
W11 O47 1.936(16) . ?
W11 O46 1.967(16) . ?
W11 O45 2.106(17) . ?
W11 O54 2.231(16) . ?
W11 K2 3.706(6) 1_655 ?
W11 K5 3.982(8) 1_655 ?
W12 O51 1.737(17) . ?
W12 O52 1.795(17) . ?
W12 O46 1.915(16) . ?
W12 O74 1.935(18) . ?
W12 O53 2.052(18) . ?
W12 O54 2.240(15) . ?
W12 K3 3.690(6) 2_766 ?
W12 K7 3.713(11) . ?
W12 K1 3.937(6) . ?
W13 O55 1.72(2) . ?
W13 O45 1.824(16) . ?
W13 O50 1.903(17) . ?
W13 O56 1.943(16) . ?
W13 O57 1.968(19) . ?
W13 O58 2.264(16) . ?
W13 K4 3.924(10) 1_655 ?
W13 K8 3.980(8) 1_655 ?
W14 O73 1.72(2) . ?
W14 O53 1.863(17) . ?
W14 O56 1.874(16) . ?
W14 O75 1.912(17) . ?
W14 O72 1.965(17) . ?
W14 O69 2.289(16) . ?
W14 K4 3.821(8) 1_655 ?
W14 K8 3.893(8) 1_655 ?
W15 O71 1.714(18) . ?
W15 O77 1.868(17) . ?
W15 O74 1.887(18) . ?
W15 O72 1.915(17) . ?
W15 O70 1.930(19) . ?
W15 O69 2.404(16) . ?
W15 K1 3.763(6) . ?
W15 K10 4.135(17) 2_666 ?
W16 O49 1.724(18) . ?
W16 O47 1.887(16) . ?
W16 O60 1.889(18) . ?
W16 O59 1.914(19) . ?
W16 O50 1.938(18) . ?
W16 O58 2.400(17) . ?
W16 K12 3.84(2) 2_765 ?
W17 O63 1.725(17) . ?
W17 O42 1.820(16) . ?
W17 O62 1.936(17) . ?
W17 O60 1.938(18) . ?
W17 O61 2.069(19) . ?
W17 O65 2.210(15) . ?
W18 O64 1.733(18) . ?
W18 O61 1.830(18) . ?
W18 O66 1.917(19) . ?
W18 O57 1.954(17) . ?
W18 O59 1.970(19) . ?
W18 O58 2.272(18) . ?
W18 K8 3.956(8) 1_655 ?
W18 K6 4.115(10) 1_645 ?
W19 O78 1.728(18) . ?
W19 O41 1.78(2) . ?
W19 O62 1.911(17) . ?
W19 O77 1.952(17) . ?
W19 O67 2.034(18) . ?
W19 O65 2.224(16) . ?
W19 K2 3.764(7) . ?
W19 K1 3.909(6) . ?
W19 K9 3.960(17) 1_455 ?
W20 O68 1.713(19) . ?
W20 O67 1.843(18) . ?
W20 O66 1.901(17) . ?
W20 O70 1.937(19) . ?
W20 O75 1.997(17) . ?
W20 O69 2.301(16) . ?
W20 K8 3.970(9) 1_655 ?
Si1 O12 1.623(17) . ?
Si1 O23 1.63(2) . ?
Si1 O22 1.631(18) . ?
Si1 O30 1.631(17) . ?
Si2 O54 1.603(17) . ?
Si2 O69 1.605(19) . ?
Si2 O65 1.631(17) . ?
Si2 O58 1.642(19) . ?
C1 O25 1.22(3) . ?
C1 O43 1.27(3) . ?
C1 C2 1.50(4) . ?
C2 H2A 0.9799 . ?
C2 H2B 0.9800 . ?
C2 H2C 0.9800 . ?
O6 K5 2.79(2) 1_655 ?
O10 K10 2.76(2) 1_655 ?
O13 K12 2.89(3) . ?
O14 K6 2.803(19) 2_675 ?
O15 K6 2.72(2) . ?
O15 K8 2.89(2) 1_565 ?
O16 K8 2.95(2) 1_565 ?
O19 K11 3.03(3) . ?
O20 K5 3.10(2) . ?
O21 K5 2.93(2) . ?
O21 K12 3.03(3) . ?
O21 K11 3.16(3) . ?
O25 K12 2.92(3) . ?
O26 K5 2.826(19) . ?
O27 K10 2.59(3) . ?
O31 K6 3.07(3) 2_675 ?
O32 K3 2.778(17) . ?
O33 K3 2.90(2) . ?
O34 K7 3.15(2) 2_766 ?
O35 K7 3.15(2) 2_766 ?
O35 K7 3.16(2) . ?
O36 K1 2.812(18) . ?
O36 K7 3.244(19) . ?
O37 K3 2.77(2) . ?
O37 K7 3.00(2) 2_766 ?
O37 K7 3.13(2) . ?
O39 K1 2.803(18) . ?
O39 K2 3.152(17) . ?
O40 K1 2.913(18) . ?
O41 K2 2.75(2) . ?
O41 K1 2.97(2) . ?
O43 K2 2.76(2) . ?
O44 K5 2.77(2) 1_655 ?
O44 K2 2.89(2) 1_655 ?
O45 K2 2.990(18) 1_655 ?
O46 K3 2.764(17) 2_766 ?
O49 K12 3.38(3) 2_765 ?
O51 K3 2.860(18) 2_766 ?
O51 K7 3.09(2) . ?
O52 K7 2.767(19) . ?
O52 K1 2.973(17) . ?
O55 K9 2.66(2) . ?
O55 K4 3.05(2) 1_655 ?
O56 K8 3.086(18) 1_655 ?
O56 K4 3.143(18) 1_655 ?
O57 K8 2.94(2) 1_655 ?
O59 K12 2.92(3) 2_765 ?
O62 K9 2.79(2) 1_455 ?
O64 K6 2.69(2) 1_645 ?
O66 K8 3.12(2) 1_655 ?
O71 K10 2.73(3) 2_666 ?
O73 K4 2.91(2) 1_655 ?
O74 K1 2.942(19) . ?
O75 K8 2.95(2) 1_655 ?
O76 K3 2.743(18) 2_666 ?
O76 K2 3.12(2) . ?
O77 K1 2.935(18) . ?
O78 K4 2.646(19) . ?
O78 K2 3.24(2) . ?
O78 K9 3.42(3) 1_455 ?
K1 O17W 2.73(3) . ?
K1 O23W 2.75(4) 2_666 ?
K2 O5W 2.66(2) . ?
K2 O44 2.89(2) 1_455 ?
K2 O45 2.990(18) 1_455 ?
K2 O17W 3.18(4) . ?
K2 W11 3.706(6) 1_455 ?
K2 K3 3.747(10) 2_666 ?
K3 O76 2.743(18) 2_666 ?
K3 O46 2.763(17) 2_766 ?
K3 O51 2.860(18) 2_766 ?
K3 O2W 3.03(3) . ?
K3 O17W 3.12(3) 2_666 ?
K3 O5W 3.33(2) 2_666 ?
K3 W12 3.690(6) 2_766 ?
K4 O9W 2.76(3) . ?
K4 O11W 2.78(2) . ?
K4 O5W 2.85(3) . ?
K4 O73 2.91(2) 1_455 ?
K4 O55 3.05(2) 1_455 ?
K4 O56 3.142(18) 1_455 ?
K4 O26W 3.17(5) . ?
K4 O15W 3.22(4) . ?
K4 W14 3.822(8) 1_455 ?
K4 W13 3.924(10) 1_455 ?
K4 K8 4.292(12) . ?
K5 O44 2.77(2) 1_455 ?
K5 O6 2.79(2) 1_455 ?
K5 O1W 2.81(2) . ?
K5 O24W 3.24(5) . ?
K5 W11 3.982(8) 1_455 ?
K5 K11 4.49(3) . ?
K6 O64 2.69(2) 1_465 ?
K6 O14 2.803(19) 2_675 ?
K6 O10W 2.83(3) . ?
K6 O16W 2.89(4) 2_675 ?
K6 O31 3.07(3) 2_675 ?
K6 W9 3.750(9) 2_675 ?
K6 K11 4.01(3) 2_675 ?
K6 K12 4.03(3) 2_675 ?
K6 W18 4.115(10) 1_465 ?
K6 K8 4.927(12) 1_565 ?
K7 K7 2.46(2) 2_766 ?
K7 O23W 2.95(4) 2_666 ?
K7 O37 3.00(2) 2_766 ?
K7 O34 3.14(2) 2_766 ?
K7 O35 3.15(2) 2_766 ?
K7 W5 3.826(11) 2_766 ?
K8 O9W 2.67(2) . ?
K8 O14W 2.86(3) . ?
K8 O15 2.89(2) 1_545 ?
K8 O13W 2.94(3) . ?
K8 O57 2.94(2) 1_455 ?
K8 O16 2.95(2) 1_545 ?
K8 O75 2.95(2) 1_455 ?
K8 O56 3.086(18) 1_455 ?
K8 O66 3.12(2) 1_455 ?
K8 W3 3.730(8) 1_545 ?
K8 W14 3.893(8) 1_455 ?
K8 W18 3.956(8) 1_455 ?
K9 O62 2.79(2) 1_655 ?
K9 O3W 2.85(5) . ?
K9 O15W 3.04(5) 1_655 ?
K9 O78 3.42(3) 1_655 ?
K9 W19 3.960(17) 1_655 ?
K9 K11 3.97(3) 2_765 ?
K9 K4 4.53(3) 1_655 ?
K10 O19W 1.64(4) . ?
K10 O23W 2.59(4) . ?
K10 O4W 2.63(3) . ?
K10 O71 2.73(3) 2_666 ?
K10 O10 2.76(2) 1_455 ?
K10 O14W 3.03(3) 1_565 ?
K10 W15 4.135(17) 2_666 ?
K10 K1 4.24(2) 2_666 ?
K10 K7 4.89(2) 2_666 ?
K11 O16W 2.69(4) . ?
K11 O8W 2.74(4) . ?
K11 K12 2.81(3) . ?
K11 K9 3.97(3) 2_765 ?
K11 K6 4.01(3) 2_675 ?
K12 O16W 1.15(4) . ?
K12 O59 2.92(3) 2_765 ?
K12 O49 3.38(3) 2_765 ?
K12 W16 3.84(2) 2_765 ?
K12 K6 4.03(3) 2_675 ?
O5W K3 3.33(2) 2_666 ?
O12W O13W 1.46(5) . ?
O14W K10 3.03(3) 1_545 ?
O15W O21W 1.19(5) . ?
O15W K9 3.04(5) 1_455 ?
O16W K6 2.89(4) 2_675 ?
O17W K3 3.12(3) 2_666 ?
O18W O22W 1.17(5) . ?
O20W O24W 1.28(7) . ?
O23W K1 2.75(4) 2_666 ?
O23W K7 2.95(4) 2_666 ?
N1 C11 1.28(5) . ?
N1 C10 1.38(5) . ?
N1 H1A 0.9200 . ?
N1 H1B 0.9200 . ?
C10 H10A 0.9800 . ?
C10 H10B 0.9800 . ?
C10 H10C 0.9800 . ?
C11 H11A 0.9800 . ?
C11 H11B 0.9800 . ?
C11 H11C 0.9800 . ?
